data_4123323
loop_
_publ_author_name
'Kubota, Natsumi'
'Segawa, Yasutomo'
'Itami, Kenichiro'

_publ_section_title
;
 \h(6)-Cycloparaphenylene Transition Metal Complexes: Synthesis,
 Structure, Photophysical Properties, and Application to the Selective
 Monofunctionalization of Cycloparaphenylenes.
;
_journal_issue 3
_journal_name_full 'Journal of the American Chemical Society'
_journal_page_first 1356
_journal_page_last 1361
_journal_paper_doi 10.1021/ja512271p
_journal_volume 137
_journal_year 2015
_chemical_formula_sum 'C65 H60 O2 Si'
_chemical_formula_weight 901.22
_chemical_name_systematic
; 
 ? 
;
_space_group_IT_number 2
_symmetry_cell_setting triclinic
_symmetry_space_group_name_Hall '-P 1'
_symmetry_space_group_name_H-M 'P -1'
_atom_sites_solution_hydrogens geom
_atom_sites_solution_primary direct
_atom_sites_solution_secondary difmap
_audit_creation_method SHELXL-97
_cell_angle_alpha 90.588(9)
_cell_angle_beta 92.396(8)
_cell_angle_gamma 90.067(9)
_cell_formula_units_Z 4
_cell_length_a 8.186(3)
_cell_length_b 21.052(9)
_cell_length_c 30.938(13)
_cell_measurement_reflns_used 4846
_cell_measurement_temperature 103(2)
_cell_measurement_theta_max 25.4
_cell_measurement_theta_min 3.0
_cell_volume 5327(4)
_computing_cell_refinement 'RIGAKU CrystalClear'
_computing_data_collection 'RIGAKU CrystalClear'
_computing_data_reduction 'RIGAKU CrystalClear'
_computing_molecular_graphics ORTEP-III
_computing_structure_refinement 'SHELXL-97 (Sheldrick, 1997)'
_computing_structure_solution SIR-97
_diffrn_ambient_temperature 103(2)
_diffrn_measured_fraction_theta_full 0.996
_diffrn_measured_fraction_theta_max 0.996
_diffrn_measurement_device_type
;
PILATUS 200K with MicroMax-007
;
_diffrn_measurement_method 'profile data from \w-scans'
_diffrn_radiation_monochromator graphite
_diffrn_radiation_source 'fine-focus sealed tube'
_diffrn_radiation_type MoK\a
_diffrn_radiation_wavelength 0.71075
_diffrn_reflns_av_R_equivalents 0.0950
_diffrn_reflns_av_sigmaI/netI 0.0646
_diffrn_reflns_limit_h_max 9
_diffrn_reflns_limit_h_min -9
_diffrn_reflns_limit_k_max 25
_diffrn_reflns_limit_k_min -25
_diffrn_reflns_limit_l_max 36
_diffrn_reflns_limit_l_min -36
_diffrn_reflns_number 119657
_diffrn_reflns_theta_full 25.00
_diffrn_reflns_theta_max 25.00
_diffrn_reflns_theta_min 3.02
_exptl_absorpt_coefficient_mu 0.087
_exptl_absorpt_correction_T_max 0.9957
_exptl_absorpt_correction_T_min 0.9828
_exptl_absorpt_correction_type multi-scan
_exptl_absorpt_process_details 'Jacobson, R. (1998) Private communication'
_exptl_crystal_colour Colorless
_exptl_crystal_density_diffrn 1.124
_exptl_crystal_density_method 'not measured'
_exptl_crystal_description Platelet
_exptl_crystal_F_000 1920
_exptl_crystal_size_max 0.20
_exptl_crystal_size_mid 0.20
_exptl_crystal_size_min 0.05
_refine_diff_density_max 1.282
_refine_diff_density_min -0.585
_refine_diff_density_rms 0.136
_refine_ls_extinction_method none
_refine_ls_goodness_of_fit_ref 1.675
_refine_ls_hydrogen_treatment constr
_refine_ls_matrix_type full
_refine_ls_number_parameters 1369
_refine_ls_number_reflns 18698
_refine_ls_number_restraints 992
_refine_ls_restrained_S_all 1.733
_refine_ls_R_factor_all 0.2297
_refine_ls_R_factor_gt 0.1772
_refine_ls_shift/su_max 0.000
_refine_ls_shift/su_mean 0.000
_refine_ls_structure_factor_coef Fsqd
_refine_ls_weighting_details 'calc w=1/[\s^2^(Fo^2^)+(0.2000P)^2^+0.0000P] where P=(Fo^2^+2Fc^2^)/3'
_refine_ls_weighting_scheme calc
_refine_ls_wR_factor_gt 0.4452
_refine_ls_wR_factor_ref 0.4715
_reflns_number_gt 10783
_reflns_number_total 18698
_reflns_threshold_expression >2sigma(I)
_cod_data_source_file ja512271p_si_002.cif
_cod_data_source_block TMSCPP
_cod_depositor_comments
;
The following automatic conversions were performed:
'_atom_site_symetry_multiplicity' tag replaced with
'_atom_site_symmetry_multiplicity'.

Automatic conversion script
Id: cif_correct_tags 1440 2010-10-19 06:21:57Z saulius 

The following automatic conversions were performed:

'_exptl_absorpt_correction_type' value 'Multi-scan' changed to
'multi-scan' according to
/usr/data/users/saulius/automatic-downloads/current/ACS/lib/dictionaries/cif_core.dic
dictionary named 'cif_core.dic' version 2.4.2 from 2011-04-26.

Automatic conversion script
Id: cif_fix_values 3008 2015-01-20 13:52:24Z robertas 
;
_cod_original_sg_symbol_H-M P-1
_cod_database_code 4123323

loop_
_symmetry_equiv_pos_as_xyz
'x, y, z'
'-x, -y, -z'

loop_
_atom_site_label
_atom_site_type_symbol
_atom_site_fract_x
_atom_site_fract_y
_atom_site_fract_z
_atom_site_U_iso_or_equiv
_atom_site_adp_type
_atom_site_occupancy
_atom_site_symmetry_multiplicity
_atom_site_calc_flag
_atom_site_refinement_flags
_atom_site_disorder_assembly
_atom_site_disorder_group
C1 C 0.2947(19) 0.2237(10) 0.3911(4) 0.162(6) Uani 1 1 d DU . .
C2 C 0.265(2) 0.2775(8) 0.3670(5) 0.173(6) Uani 1 1 d DU . .
H1 H 0.1607 0.2950 0.3717 0.207 Uiso 1 1 calc R . .
C3 C 0.3438(17) 0.3091(7) 0.3404(5) 0.145(5) Uani 1 1 d DU . .
H2 H 0.2989 0.3449 0.3256 0.174 Uiso 1 1 calc R . .
C4 C 0.5014(15) 0.2873(7) 0.3344(4) 0.140(4) Uani 1 1 d DU . .
C5 C 0.552(2) 0.2449(9) 0.3649(6) 0.201(7) Uani 1 1 d DU . .
H3 H 0.6668 0.2378 0.3681 0.241 Uiso 1 1 calc R . .
C6 C 0.457(2) 0.2123(12) 0.3907(6) 0.226(8) Uani 1 1 d DU . .
H4 H 0.5040 0.1807 0.4090 0.272 Uiso 1 1 calc R . .
C7 C 0.5837(11) 0.3082(4) 0.2948(4) 0.095(3) Uani 1 1 d . . .
C8 C 0.5334(12) 0.3617(5) 0.2724(3) 0.112(4) Uani 1 1 d . . .
H5 H 0.4806 0.3946 0.2877 0.135 Uiso 1 1 calc R . .
C9 C 0.5556(10) 0.3691(4) 0.2306(3) 0.088(3) Uani 1 1 d . . .
H6 H 0.5188 0.4071 0.2171 0.106 Uiso 1 1 calc R . .
C10 C 0.6323(7) 0.3224(3) 0.2056(3) 0.064(2) Uani 1 1 d . . .
C11 C 0.7091(9) 0.2745(3) 0.2297(4) 0.086(3) Uani 1 1 d . . .
H7 H 0.7808 0.2463 0.2156 0.104 Uiso 1 1 calc R . .
C12 C 0.6850(10) 0.2665(4) 0.2729(4) 0.087(3) Uani 1 1 d . . .
H8 H 0.7374 0.2326 0.2880 0.104 Uiso 1 1 calc R . .
C13 C 0.6011(6) 0.3159(3) 0.1583(2) 0.0545(18) Uani 1 1 d . . .
C14 C 0.4843(7) 0.3551(3) 0.1364(2) 0.0518(16) Uani 1 1 d . . .
H9 H 0.4598 0.3957 0.1480 0.062 Uiso 1 1 calc R . .
C15 C 0.4075(7) 0.3351(3) 0.0990(2) 0.0456(14) Uani 1 1 d . . .
H10 H 0.3306 0.3629 0.0852 0.055 Uiso 1 1 calc R . .
C16 C 0.4354(6) 0.2750(2) 0.0792(2) 0.0427(14) Uani 1 1 d . . .
C17 C 0.5735(6) 0.2416(3) 0.0981(2) 0.0568(18) Uani 1 1 d . . .
H11 H 0.6103 0.2040 0.0843 0.068 Uiso 1 1 calc R . .
C18 C 0.6545(7) 0.2625(3) 0.1357(3) 0.063(2) Uani 1 1 d . . .
H12 H 0.7482 0.2402 0.1464 0.076 Uiso 1 1 calc R . .
C19 C 0.3153(6) 0.2402(2) 0.05291(18) 0.0415(14) Uani 1 1 d . . .
C20 C 0.1475(6) 0.2534(3) 0.05647(18) 0.0418(13) Uani 1 1 d . . .
H13 H 0.1152 0.2930 0.0683 0.050 Uiso 1 1 calc R . .
C21 C 0.0295(6) 0.2099(2) 0.04308(17) 0.0385(13) Uani 1 1 d . . .
H14 H -0.0825 0.2209 0.0450 0.046 Uiso 1 1 calc R . .
C22 C 0.0700(6) 0.1500(2) 0.02673(16) 0.0346(12) Uani 1 1 d . . .
C23 C 0.2347(6) 0.1402(3) 0.01782(17) 0.0398(13) Uani 1 1 d . . .
H15 H 0.2655 0.1025 0.0031 0.048 Uiso 1 1 calc R . .
C24 C 0.3526(6) 0.1844(3) 0.03006(19) 0.0434(14) Uani 1 1 d . . .
H16 H 0.4626 0.1768 0.0228 0.052 Uiso 1 1 calc R . .
C25 C -0.0501(6) 0.0975(2) 0.02714(16) 0.0358(12) Uani 1 1 d . . .
C26 C -0.2162(6) 0.1044(3) 0.01530(17) 0.0410(13) Uani 1 1 d . . .
H17 H -0.2506 0.1403 -0.0010 0.049 Uiso 1 1 calc R . .
C27 C -0.3299(6) 0.0606(3) 0.02674(18) 0.0417(13) Uani 1 1 d . . .
H18 H -0.4411 0.0662 0.0176 0.050 Uiso 1 1 calc R . .
C28 C -0.2855(6) 0.0075(2) 0.05175(18) 0.0398(13) Uani 1 1 d . . .
C29 C -0.1175(6) -0.0038(2) 0.05942(17) 0.0385(13) Uani 1 1 d . . .
H19 H -0.0821 -0.0417 0.0734 0.046 Uiso 1 1 calc R . .
C30 C -0.0032(6) 0.0402(2) 0.04663(17) 0.0383(13) Uani 1 1 d . . .
H20 H 0.1098 0.0313 0.0512 0.046 Uiso 1 1 calc R . .
C31 C -0.4031(6) -0.0273(2) 0.07766(18) 0.0380(13) Uani 1 1 d . . .
C32 C -0.5337(6) 0.0054(3) 0.0945(2) 0.0469(15) Uani 1 1 d . . .
H21 H -0.5747 0.0421 0.0801 0.056 Uiso 1 1 calc R . .
C33 C -0.6059(6) -0.0144(3) 0.1319(2) 0.0541(17) Uani 1 1 d . . .
H22 H -0.6950 0.0090 0.1426 0.065 Uiso 1 1 calc R . .
C34 C -0.5500(6) -0.0681(2) 0.1542(2) 0.0493(16) Uani 1 1 d . . .
C35 C -0.4400(6) -0.1078(3) 0.1322(2) 0.0445(14) Uani 1 1 d . . .
H23 H -0.4148 -0.1488 0.1431 0.053 Uiso 1 1 calc R . .
C36 C -0.3691(6) -0.0875(2) 0.0950(2) 0.0426(14) Uani 1 1 d . . .
H24 H -0.2957 -0.1148 0.0809 0.051 Uiso 1 1 calc R . .
C37 C -0.5693(7) -0.0751(3) 0.2011(2) 0.0548(17) Uani 1 1 d . . .
C38 C -0.6372(9) -0.0262(3) 0.2258(3) 0.074(2) Uani 1 1 d . . .
H25 H -0.7083 0.0033 0.2116 0.089 Uiso 1 1 calc R . .
C39 C -0.6059(9) -0.0191(4) 0.2693(3) 0.078(2) Uani 1 1 d . . .
H26 H -0.6561 0.0143 0.2848 0.093 Uiso 1 1 calc R . .
C40 C -0.5014(10) -0.0605(5) 0.2905(3) 0.085(3) Uani 1 1 d . . .
C41 C -0.4540(13) -0.1133(5) 0.2680(4) 0.122(4) Uani 1 1 d . . .
H27 H -0.3951 -0.1458 0.2830 0.146 Uiso 1 1 calc R . .
C42 C -0.4889(10) -0.1206(4) 0.2250(3) 0.078(2) Uani 1 1 d . . .
H28 H -0.4564 -0.1586 0.2109 0.093 Uiso 1 1 calc R . .
C43 C -0.4055(16) -0.0410(6) 0.3323(4) 0.153(5) Uani 1 1 d DU . .
C44 C -0.464(2) -0.0024(9) 0.3637(6) 0.209(7) Uani 1 1 d DU . .
H29 H -0.5787 0.0004 0.3671 0.251 Uiso 1 1 calc R . .
C45 C -0.356(2) 0.0336(10) 0.3914(6) 0.222(8) Uani 1 1 d DU . .
H30 H -0.3976 0.0628 0.4118 0.266 Uiso 1 1 calc R . .
C46 C -0.1918(16) 0.0254(9) 0.3883(4) 0.155(5) Uani 1 1 d DU A .
C47 C -0.1479(18) -0.0289(7) 0.3681(5) 0.147(5) Uani 1 1 d DU . .
H31 H -0.0425 -0.0457 0.3750 0.177 Uiso 1 1 calc R . .
C48 C -0.2424(18) -0.0601(6) 0.3394(5) 0.145(5) Uani 1 1 d DU . .
H32 H -0.2003 -0.0950 0.3237 0.174 Uiso 1 1 calc R . .
C49 C -0.0681(17) 0.0742(7) 0.4030(4) 0.142(5) Uani 1 1 d DU . .
C50 C -0.090(4) 0.1370(12) 0.4200(8) 0.135(10) Uani 0.50 1 d PDU A 1
H33 H -0.1959 0.1479 0.4288 0.162 Uiso 0.50 1 calc PR A 1
C51 C 0.033(3) 0.1844(9) 0.4248(6) 0.141(10) Uani 0.50 1 d PDU A 1
C52 C 0.1728(18) 0.1696(7) 0.4046(4) 0.145(5) Uani 1 1 d DU . .
C53 C 0.211(5) 0.1129(15) 0.3840(11) 0.178(12) Uani 0.50 1 d PDU A 1
H34 H 0.3114 0.1058 0.3702 0.214 Uiso 0.50 1 calc PR A 1
C54 C 0.088(3) 0.0674(15) 0.3858(10) 0.161(12) Uani 0.50 1 d PDU A 1
H35 H 0.1120 0.0268 0.3740 0.194 Uiso 0.50 1 calc PR A 1
Si1 Si 0.004(2) 0.2651(7) 0.4552(5) 0.264(7) Uani 0.50 1 d PDU A 1
C55 C 0.217(4) 0.292(2) 0.4791(16) 0.39(2) Uani 0.50 1 d PDU A 1
H36 H 0.2572 0.2616 0.5005 0.583 Uiso 0.50 1 calc PR A 1
H37 H 0.2066 0.3342 0.4929 0.583 Uiso 0.50 1 calc PR A 1
H38 H 0.2939 0.2951 0.4557 0.583 Uiso 0.50 1 calc PR A 1
C56 C -0.082(6) 0.3282(16) 0.4148(12) 0.38(2) Uani 0.50 1 d PDU A 1
H39 H -0.0046 0.3346 0.3920 0.576 Uiso 0.50 1 calc PR A 1
H40 H -0.0988 0.3684 0.4302 0.576 Uiso 0.50 1 calc PR A 1
H41 H -0.1870 0.3133 0.4018 0.576 Uiso 0.50 1 calc PR A 1
C57 C -0.151(5) 0.2512(19) 0.5005(12) 0.39(2) Uani 0.50 1 d PDU A 1
H42 H -0.1122 0.2165 0.5191 0.584 Uiso 0.50 1 calc PR A 1
H43 H -0.2583 0.2400 0.4872 0.584 Uiso 0.50 1 calc PR A 1
H44 H -0.1609 0.2901 0.5178 0.584 Uiso 0.50 1 calc PR A 1
C58 C 0.087(2) 0.0595(8) 0.4201(6) 0.125(9) Uani 0.50 1 d PDU A -2
C59 C 0.203(3) 0.1065(11) 0.4195(9) 0.147(11) Uani 0.50 1 d PDU A -2
H45 H 0.3106 0.0963 0.4295 0.176 Uiso 0.50 1 calc PR A -2
C60 C 0.007(3) 0.1826(14) 0.3972(13) 0.189(15) Uani 0.50 1 d PDU A -2
H46 H -0.0264 0.2257 0.3957 0.227 Uiso 0.50 1 calc PR A -2
C61 C -0.109(3) 0.1357(12) 0.3920(13) 0.182(15) Uani 0.50 1 d PDU A -2
H47 H -0.2162 0.1454 0.3810 0.218 Uiso 0.50 1 calc PR A -2
Si2 Si 0.1402(13) -0.0146(4) 0.4548(3) 0.165(3) Uani 0.50 1 d PDU A -2
C62 C 0.234(4) -0.0802(12) 0.4187(10) 0.266(13) Uani 0.50 1 d PDU A -2
H48 H 0.1544 -0.0931 0.3959 0.399 Uiso 0.50 1 calc PR A -2
H49 H 0.2641 -0.1170 0.4366 0.399 Uiso 0.50 1 calc PR A -2
H50 H 0.3324 -0.0635 0.4056 0.399 Uiso 0.50 1 calc PR A -2
C63 C -0.060(3) -0.0489(15) 0.4780(11) 0.268(13) Uani 0.50 1 d PDU A -2
H51 H -0.1127 -0.0160 0.4950 0.402 Uiso 0.50 1 calc PR A -2
H52 H -0.0322 -0.0852 0.4965 0.402 Uiso 0.50 1 calc PR A -2
H53 H -0.1339 -0.0627 0.4540 0.402 Uiso 0.50 1 calc PR A -2
C64 C 0.289(4) 0.0100(16) 0.5028(9) 0.267(13) Uani 0.50 1 d PDU A -2
H54 H 0.2403 0.0444 0.5194 0.400 Uiso 0.50 1 calc PR A -2
H55 H 0.3927 0.0246 0.4915 0.400 Uiso 0.50 1 calc PR A -2
H56 H 0.3096 -0.0266 0.5215 0.400 Uiso 0.50 1 calc PR A -2
C65 C 0.3277(15) 0.7217(7) 0.3898(4) 0.134(4) Uani 1 1 d DU . .
C66 C 0.3731(18) 0.7733(7) 0.3660(4) 0.155(5) Uani 1 1 d DU . .
H57 H 0.4849 0.7855 0.3680 0.186 Uiso 1 1 calc R . .
C67 C 0.2694(16) 0.8085(6) 0.3395(4) 0.136(4) Uani 1 1 d DU . .
H58 H 0.3079 0.8449 0.3251 0.163 Uiso 1 1 calc R . .
C68 C 0.1039(13) 0.7892(5) 0.3343(4) 0.108(3) Uani 1 1 d DU . .
C69 C 0.0519(18) 0.7495(7) 0.3649(5) 0.153(5) Uani 1 1 d DU . .
H59 H -0.0621 0.7446 0.3685 0.184 Uiso 1 1 calc R . .
C70 C 0.1623(19) 0.7156(8) 0.3913(5) 0.169(6) Uani 1 1 d DU . .
H60 H 0.1199 0.6867 0.4114 0.203 Uiso 1 1 calc R . .
C71 C 0.0102(11) 0.8079(4) 0.2956(3) 0.084(3) Uani 1 1 d . . .
C72 C 0.0534(11) 0.8630(5) 0.2727(3) 0.095(3) Uani 1 1 d . . .
H61 H 0.1111 0.8962 0.2878 0.115 Uiso 1 1 calc R . .
C73 C 0.0148(10) 0.8695(3) 0.2302(3) 0.083(3) Uani 1 1 d . . .
H62 H 0.0452 0.9076 0.2164 0.099 Uiso 1 1 calc R . .
C74 C -0.0678(7) 0.8228(3) 0.2056(3) 0.0611(19) Uani 1 1 d . . .
C75 C -0.1330(9) 0.7745(3) 0.2296(3) 0.075(2) Uani 1 1 d . . .
H63 H -0.2048 0.7450 0.2151 0.090 Uiso 1 1 calc R . .
C76 C -0.1002(11) 0.7671(4) 0.2724(3) 0.088(3) Uani 1 1 d . . .
H64 H -0.1522 0.7339 0.2872 0.105 Uiso 1 1 calc R . .
C77 C -0.0511(6) 0.8164(3) 0.1586(2) 0.0503(16) Uani 1 1 d . . .
C78 C 0.0580(7) 0.8547(3) 0.1358(2) 0.0501(15) Uani 1 1 d . . .
H65 H 0.0852 0.8957 0.1469 0.060 Uiso 1 1 calc R . .
C79 C 0.1251(7) 0.8347(2) 0.0985(2) 0.0457(14) Uani 1 1 d . . .
H66 H 0.1980 0.8622 0.0846 0.055 Uiso 1 1 calc R . .
C80 C 0.0904(6) 0.7745(2) 0.07966(19) 0.0409(14) Uani 1 1 d . . .
C81 C -0.0423(6) 0.7425(3) 0.0980(2) 0.0547(17) Uani 1 1 d . . .
H67 H -0.0859 0.7059 0.0835 0.066 Uiso 1 1 calc R . .
C82 C -0.1104(6) 0.7618(3) 0.1356(2) 0.0588(18) Uani 1 1 d . . .
H68 H -0.1987 0.7383 0.1465 0.071 Uiso 1 1 calc R . .
C83 C 0.2020(6) 0.7398(2) 0.05313(17) 0.0379(13) Uani 1 1 d . . .
C84 C 0.3710(6) 0.7531(2) 0.05644(17) 0.0388(13) Uani 1 1 d . . .
H69 H 0.4067 0.7932 0.0676 0.047 Uiso 1 1 calc R . .
C85 C 0.4847(6) 0.7098(2) 0.04396(17) 0.0385(13) Uani 1 1 d . . .
H70 H 0.5973 0.7207 0.0468 0.046 Uiso 1 1 calc R . .
C86 C 0.4405(6) 0.6497(2) 0.02704(16) 0.0337(12) Uani 1 1 d . . .
C87 C 0.2705(6) 0.6396(2) 0.01777(17) 0.0385(13) Uani 1 1 d . . .
H71 H 0.2347 0.6020 0.0030 0.046 Uiso 1 1 calc R . .
C88 C 0.1572(6) 0.6843(3) 0.03026(18) 0.0424(13) Uani 1 1 d . . .
H72 H 0.0447 0.6770 0.0230 0.051 Uiso 1 1 calc R . .
C89 C 0.5594(6) 0.5974(2) 0.02738(16) 0.0343(12) Uani 1 1 d . . .
C90 C 0.7218(6) 0.6044(3) 0.01538(17) 0.0400(13) Uani 1 1 d . . .
H73 H 0.7516 0.6404 -0.0008 0.048 Uiso 1 1 calc R . .
C91 C 0.8384(6) 0.5601(2) 0.02668(17) 0.0378(12) Uani 1 1 d . . .
H74 H 0.9464 0.5653 0.0172 0.045 Uiso 1 1 calc R . .
C92 C 0.8022(6) 0.5072(2) 0.05198(17) 0.0375(12) Uani 1 1 d . . .
C93 C 0.6374(6) 0.4966(2) 0.05934(17) 0.0375(12) Uani 1 1 d . . .
H75 H 0.6065 0.4586 0.0732 0.045 Uiso 1 1 calc R . .
C94 C 0.5189(6) 0.5395(2) 0.04700(17) 0.0362(12) Uani 1 1 d . . .
H76 H 0.4076 0.5301 0.0517 0.043 Uiso 1 1 calc R . .
C95 C 0.9281(6) 0.4735(2) 0.07802(18) 0.0388(13) Uani 1 1 d . . .
C96 C 1.0640(6) 0.5052(2) 0.0951(2) 0.0455(15) Uani 1 1 d . . .
H77 H 1.1018 0.5416 0.0806 0.055 Uiso 1 1 calc R . .
C97 C 1.1484(6) 0.4856(3) 0.1330(2) 0.0528(16) Uani 1 1 d . . .
H78 H 1.2395 0.5095 0.1442 0.063 Uiso 1 1 calc R . .
C98 C 1.0992(6) 0.4313(2) 0.1545(2) 0.0470(15) Uani 1 1 d . . .
C99 C 0.9827(6) 0.3923(2) 0.1326(2) 0.0449(14) Uani 1 1 d . . .
H79 H 0.9606 0.3514 0.1437 0.054 Uiso 1 1 calc R . .
C100 C 0.8993(6) 0.4122(2) 0.09519(19) 0.0402(13) Uani 1 1 d . . .
H80 H 0.8221 0.3847 0.0809 0.048 Uiso 1 1 calc R . .
C101 C 1.1325(6) 0.4251(3) 0.2012(2) 0.0532(17) Uani 1 1 d . . .
C102 C 1.2099(8) 0.4744(3) 0.2262(3) 0.076(2) Uani 1 1 d . . .
H81 H 1.2770 0.5041 0.2122 0.091 Uiso 1 1 calc R . .
C103 C 1.1912(10) 0.4804(4) 0.2692(3) 0.081(2) Uani 1 1 d . . .
H82 H 1.2480 0.5134 0.2847 0.097 Uiso 1 1 calc R . .
C104 C 1.0936(9) 0.4407(4) 0.2913(3) 0.077(2) Uani 1 1 d . . .
C105 C 1.0356(10) 0.3867(5) 0.2688(3) 0.095(3) Uani 1 1 d . . .
H83 H 0.9805 0.3547 0.2840 0.114 Uiso 1 1 calc R . .
C106 C 1.0559(8) 0.3790(3) 0.2260(3) 0.067(2) Uani 1 1 d . . .
H84 H 1.0172 0.3411 0.2122 0.081 Uiso 1 1 calc R . .
C107 C 1.0141(13) 0.4590(6) 0.3326(4) 0.126(4) Uani 1 1 d DU . .
C108 C 1.0721(18) 0.4997(8) 0.3634(5) 0.168(6) Uani 1 1 d DU . .
H85 H 1.1870 0.5062 0.3654 0.202 Uiso 1 1 calc R . .
C109 C 0.9757(19) 0.5343(8) 0.3935(5) 0.178(6) Uani 1 1 d DU . .
H86 H 1.0260 0.5592 0.4161 0.214 Uiso 1 1 calc R . .
C110 C 0.8083(14) 0.5301(8) 0.3885(4) 0.138(5) Uani 1 1 d DU B .
C111 C 0.7626(18) 0.4719(6) 0.3684(5) 0.148(5) Uani 1 1 d DU . .
H87 H 0.6598 0.4541 0.3749 0.178 Uiso 1 1 calc R . .
C112 C 0.8556(18) 0.4400(6) 0.3407(4) 0.143(5) Uani 1 1 d DU . .
H88 H 0.8117 0.4034 0.3262 0.172 Uiso 1 1 calc R . .
C113 C 0.6893(14) 0.5766(6) 0.4035(4) 0.122(4) Uani 1 1 d DU . .
C114 C 0.539(2) 0.5647(9) 0.4226(8) 0.122(6) Uani 0.50 1 d PDU B -1
C115 C 0.425(3) 0.6110(10) 0.4204(9) 0.123(7) Uani 0.50 1 d PDU B -1
H89 H 0.3199 0.6010 0.4300 0.148 Uiso 0.50 1 calc PR B -1
C116 C 0.4494(15) 0.6730(6) 0.4050(4) 0.123(4) Uani 1 1 d DU . .
C117 C 0.614(2) 0.6847(12) 0.3981(10) 0.144(8) Uani 0.50 1 d PDU B -1
H90 H 0.6467 0.7272 0.3928 0.172 Uiso 0.50 1 calc PR B -1
C118 C 0.729(3) 0.6399(10) 0.3985(10) 0.139(8) Uani 0.50 1 d PDU B -1
H91 H 0.8399 0.6515 0.3952 0.167 Uiso 0.50 1 calc PR B -1
Si3 Si 0.485(2) 0.4923(7) 0.4580(4) 0.256(7) Uani 0.50 1 d PDU B -1
C119 C 0.438(6) 0.4169(13) 0.4221(13) 0.373(18) Uani 0.50 1 d PDU B -1
H92 H 0.4101 0.3813 0.4406 0.560 Uiso 0.50 1 calc PR B -1
H93 H 0.5352 0.4058 0.4061 0.560 Uiso 0.50 1 calc PR B -1
H94 H 0.3466 0.4256 0.4017 0.560 Uiso 0.50 1 calc PR B -1
C120 C 0.681(4) 0.474(2) 0.4941(13) 0.372(18) Uani 0.50 1 d PDU B -1
H95 H 0.6605 0.4371 0.5123 0.558 Uiso 0.50 1 calc PR B -1
H96 H 0.7086 0.5109 0.5125 0.558 Uiso 0.50 1 calc PR B -1
H97 H 0.7723 0.4645 0.4755 0.558 Uiso 0.50 1 calc PR B -1
C121 C 0.295(4) 0.509(2) 0.4923(13) 0.373(18) Uani 0.50 1 d PDU B -1
H98 H 0.2699 0.4712 0.5090 0.559 Uiso 0.50 1 calc PR B -1
H99 H 0.2013 0.5197 0.4731 0.559 Uiso 0.50 1 calc PR B -1
H100 H 0.3193 0.5447 0.5122 0.559 Uiso 0.50 1 calc PR B -1
C122 C 0.720(3) 0.6370(10) 0.4222(7) 0.116(7) Uani 0.50 1 d PDU B 2
H101 H 0.8249 0.6458 0.4352 0.139 Uiso 0.50 1 calc PR B 2
C123 C 0.608(2) 0.6816(7) 0.4221(5) 0.106(6) Uani 0.50 1 d PDU B 2
C124 C 0.414(3) 0.6117(10) 0.3896(9) 0.132(7) Uani 0.50 1 d PDU B 2
H102 H 0.3039 0.6015 0.3810 0.158 Uiso 0.50 1 calc PR B 2
C125 C 0.527(2) 0.5671(11) 0.3865(7) 0.123(7) Uani 0.50 1 d PDU B 2
H103 H 0.4992 0.5279 0.3727 0.147 Uiso 0.50 1 calc PR B 2
Si4 Si 0.6651(15) 0.7563(5) 0.4560(3) 0.191(4) Uani 0.50 1 d PDU B 2
C126 C 0.865(3) 0.7397(15) 0.4906(10) 0.235(12) Uani 0.50 1 d PDU B 2
H104 H 0.8950 0.7775 0.5080 0.353 Uiso 0.50 1 calc PR B 2
H105 H 0.9542 0.7296 0.4714 0.353 Uiso 0.50 1 calc PR B 2
H106 H 0.8478 0.7038 0.5098 0.353 Uiso 0.50 1 calc PR B 2
C127 C 0.724(4) 0.8281(11) 0.4199(9) 0.234(11) Uani 0.50 1 d PDU B 2
H107 H 0.7509 0.8651 0.4384 0.351 Uiso 0.50 1 calc PR B 2
H108 H 0.6322 0.8384 0.4000 0.351 Uiso 0.50 1 calc PR B 2
H109 H 0.8196 0.8168 0.4033 0.351 Uiso 0.50 1 calc PR B 2
C128 C 0.485(3) 0.7863(15) 0.4899(10) 0.238(11) Uani 0.50 1 d PDU B 2
H110 H 0.5192 0.8245 0.5063 0.357 Uiso 0.50 1 calc PR B 2
H111 H 0.4539 0.7531 0.5100 0.357 Uiso 0.50 1 calc PR B 2
H112 H 0.3913 0.7965 0.4705 0.357 Uiso 0.50 1 calc PR B 2
O1 O -0.2114(16) 0.0858(5) 0.1652(5) 0.254(8) Uani 1 1 d DU . .
C129 C -0.1376(12) 0.0282(4) 0.1770(3) 0.095(3) Uani 1 1 d DU . .
H113 H -0.0330 0.0227 0.1625 0.114 Uiso 1 1 calc R . .
H114 H -0.2103 -0.0080 0.1689 0.114 Uiso 1 1 calc R . .
C130 C -0.108(2) 0.0318(5) 0.2264(5) 0.230(9) Uani 1 1 d DU . .
H115 H -0.1446 -0.0072 0.2408 0.276 Uiso 1 1 calc R . .
H116 H 0.0087 0.0401 0.2346 0.276 Uiso 1 1 calc R . .
C131 C -0.216(2) 0.0889(6) 0.2361(6) 0.197(8) Uani 1 1 d DU . .
H117 H -0.3316 0.0759 0.2388 0.236 Uiso 1 1 calc R . .
H118 H -0.1776 0.1114 0.2629 0.236 Uiso 1 1 calc R . .
C132 C -0.1957(13) 0.1290(5) 0.1969(4) 0.117(4) Uani 1 1 d DU . .
H119 H -0.2816 0.1619 0.1943 0.140 Uiso 1 1 calc R . .
H120 H -0.0868 0.1495 0.1975 0.140 Uiso 1 1 calc R . .
O2 O 0.3084(16) 0.1607(5) 0.2232(6) 0.273(8) Uani 1 1 d DU . .
C133 C 0.189(2) 0.2159(5) 0.2218(4) 0.226(10) Uani 1 1 d DU . .
H121 H 0.0834 0.2054 0.2346 0.271 Uiso 1 1 calc R . .
H122 H 0.2354 0.2551 0.2354 0.271 Uiso 1 1 calc R . .
C134 C 0.1763(13) 0.2190(4) 0.1732(3) 0.105(3) Uani 1 1 d DU . .
H123 H 0.0611 0.2249 0.1630 0.126 Uiso 1 1 calc R . .
H124 H 0.2420 0.2548 0.1628 0.126 Uiso 1 1 calc R . .
C135 C 0.2392(18) 0.1589(5) 0.1575(4) 0.142(5) Uani 1 1 d DU . .
H125 H 0.1629 0.1409 0.1349 0.170 Uiso 1 1 calc R . .
H126 H 0.3464 0.1656 0.1446 0.170 Uiso 1 1 calc R . .
C136 C 0.2561(12) 0.1176(4) 0.1912(3) 0.088(3) Uani 1 1 d DU . .
H127 H 0.3391 0.0846 0.1860 0.106 Uiso 1 1 calc R . .
H128 H 0.1511 0.0973 0.1978 0.106 Uiso 1 1 calc R . .
O3 O 0.760(2) 0.5861(5) 0.1632(5) 0.278(9) Uani 1 1 d DU . .
C137 C 0.6891(13) 0.5289(4) 0.1771(4) 0.108(3) Uani 1 1 d DU . .
H129 H 0.7592 0.4925 0.1696 0.129 Uiso 1 1 calc R . .
H130 H 0.5805 0.5228 0.1624 0.129 Uiso 1 1 calc R . .
C138 C 0.672(2) 0.5320(5) 0.2237(5) 0.245(11) Uani 1 1 d DU . .
H131 H 0.7062 0.4920 0.2380 0.294 Uiso 1 1 calc R . .
H132 H 0.5591 0.5428 0.2314 0.294 Uiso 1 1 calc R . .
C139 C 0.797(2) 0.5887(7) 0.2347(7) 0.228(10) Uani 1 1 d DU . .
H133 H 0.7729 0.6107 0.2622 0.273 Uiso 1 1 calc R . .
H134 H 0.9119 0.5742 0.2357 0.273 Uiso 1 1 calc R . .
C140 C 0.7571(13) 0.6297(5) 0.1955(4) 0.117(4) Uani 1 1 d DU . .
H135 H 0.6480 0.6497 0.1972 0.140 Uiso 1 1 calc R . .
H136 H 0.8406 0.6632 0.1922 0.140 Uiso 1 1 calc R . .
O4 O 0.2603(17) 0.6600(5) 0.2233(6) 0.290(9) Uani 1 1 d DU . .
C141 C 0.3557(19) 0.7171(5) 0.2266(4) 0.161(6) Uani 1 1 d DU . .
H137 H 0.4553 0.7124 0.2456 0.193 Uiso 1 1 calc R . .
H138 H 0.2914 0.7542 0.2360 0.193 Uiso 1 1 calc R . .
C142 C 0.3924(18) 0.7193(4) 0.1799(4) 0.196(8) Uani 1 1 d DU . .
H139 H 0.5120 0.7181 0.1764 0.235 Uiso 1 1 calc R . .
H140 H 0.3491 0.7590 0.1669 0.235 Uiso 1 1 calc R . .
C143 C 0.3106(17) 0.6610(5) 0.1571(4) 0.150(5) Uani 1 1 d DU . .
H141 H 0.2005 0.6716 0.1448 0.180 Uiso 1 1 calc R . .
H142 H 0.3783 0.6441 0.1339 0.180 Uiso 1 1 calc R . .
C144 C 0.3014(14) 0.6174(5) 0.1916(3) 0.102(3) Uani 1 1 d DU . .
H143 H 0.2156 0.5849 0.1859 0.122 Uiso 1 1 calc R . .
H144 H 0.4076 0.5965 0.1983 0.122 Uiso 1 1 calc R . .

loop_
_atom_site_aniso_label
_atom_site_aniso_U_11
_atom_site_aniso_U_22
_atom_site_aniso_U_33
_atom_site_aniso_U_23
_atom_site_aniso_U_13
_atom_site_aniso_U_12
C1 0.161(11) 0.249(16) 0.074(7) 0.013(9) -0.037(7) 0.101(11)
C2 0.225(16) 0.155(13) 0.139(13) -0.026(10) 0.018(11) 0.093(12)
C3 0.150(11) 0.145(11) 0.141(11) 0.003(9) 0.012(8) 0.076(9)
C4 0.119(9) 0.168(11) 0.126(10) 0.006(9) -0.066(8) 0.037(8)
C5 0.158(14) 0.227(17) 0.217(17) 0.051(13) -0.033(12) 0.068(13)
C6 0.174(16) 0.31(2) 0.193(16) 0.109(14) -0.024(12) 0.088(15)
C7 0.087(6) 0.082(6) 0.113(8) -0.025(6) -0.053(6) 0.021(5)
C8 0.114(7) 0.133(9) 0.084(7) -0.044(6) -0.052(6) 0.062(7)
C9 0.083(5) 0.052(4) 0.125(8) -0.027(5) -0.044(5) 0.029(4)
C10 0.036(3) 0.034(3) 0.121(6) -0.010(4) -0.024(3) -0.001(3)
C11 0.049(4) 0.044(4) 0.163(10) -0.009(5) -0.025(5) 0.014(3)
C12 0.078(5) 0.066(5) 0.113(8) -0.006(5) -0.043(5) 0.005(4)
C13 0.024(3) 0.028(3) 0.111(6) -0.003(3) -0.003(3) -0.007(2)
C14 0.036(3) 0.027(3) 0.094(5) 0.006(3) 0.013(3) -0.005(2)
C15 0.043(3) 0.031(3) 0.064(4) 0.013(3) 0.016(3) 0.003(2)
C16 0.030(3) 0.026(3) 0.074(4) 0.013(3) 0.019(3) 0.002(2)
C17 0.027(3) 0.032(3) 0.112(6) -0.004(3) 0.014(3) -0.001(2)
C18 0.021(3) 0.040(3) 0.128(6) -0.008(4) 0.001(3) 0.003(2)
C19 0.041(3) 0.032(3) 0.054(4) 0.018(3) 0.026(3) 0.008(2)
C20 0.040(3) 0.039(3) 0.047(3) 0.013(3) 0.006(2) 0.013(2)
C21 0.032(3) 0.041(3) 0.042(3) 0.014(3) 0.001(2) 0.010(2)
C22 0.033(3) 0.041(3) 0.030(3) 0.006(2) 0.005(2) 0.015(2)
C23 0.042(3) 0.036(3) 0.042(3) 0.003(2) 0.017(2) 0.010(2)
C24 0.035(3) 0.041(3) 0.056(4) 0.013(3) 0.022(2) 0.009(2)
C25 0.034(3) 0.039(3) 0.035(3) 0.001(2) 0.004(2) 0.010(2)
C26 0.047(3) 0.039(3) 0.037(3) 0.003(2) -0.001(2) 0.017(2)
C27 0.030(3) 0.045(3) 0.048(3) -0.005(3) -0.015(2) 0.009(2)
C28 0.035(3) 0.035(3) 0.049(3) -0.004(3) -0.007(2) 0.006(2)
C29 0.034(3) 0.034(3) 0.048(3) 0.000(2) 0.000(2) 0.014(2)
C30 0.032(3) 0.040(3) 0.044(3) 0.002(2) 0.001(2) 0.017(2)
C31 0.025(2) 0.033(3) 0.054(3) -0.006(2) -0.014(2) 0.002(2)
C32 0.024(3) 0.035(3) 0.082(4) 0.006(3) -0.002(3) 0.007(2)
C33 0.024(3) 0.037(3) 0.102(5) 0.008(3) 0.004(3) 0.001(2)
C34 0.021(2) 0.031(3) 0.097(5) 0.007(3) 0.010(3) -0.005(2)
C35 0.031(3) 0.028(3) 0.074(4) -0.002(3) -0.002(3) -0.004(2)
C36 0.031(3) 0.024(3) 0.072(4) -0.005(3) -0.009(3) 0.006(2)
C37 0.040(3) 0.030(3) 0.097(5) 0.012(3) 0.026(3) 0.001(2)
C38 0.059(4) 0.054(4) 0.113(7) 0.026(4) 0.037(4) 0.016(3)
C39 0.070(5) 0.059(5) 0.108(7) 0.015(5) 0.042(5) 0.008(4)
C40 0.077(5) 0.099(7) 0.083(6) 0.016(5) 0.039(5) 0.018(5)
C41 0.128(8) 0.139(9) 0.105(8) 0.054(7) 0.064(7) 0.078(7)
C42 0.081(5) 0.061(5) 0.095(6) 0.011(4) 0.040(5) 0.023(4)
C43 0.167(11) 0.158(11) 0.144(10) 0.022(9) 0.113(10) 0.058(9)
C44 0.216(16) 0.240(17) 0.174(15) -0.031(13) 0.042(13) 0.112(14)
C45 0.211(18) 0.277(19) 0.175(15) -0.080(14) -0.005(13) 0.093(15)
C46 0.103(8) 0.287(16) 0.074(7) -0.041(9) 0.004(6) 0.066(10)
C47 0.162(11) 0.152(11) 0.124(10) 0.029(9) -0.046(9) 0.060(10)
C48 0.169(12) 0.127(10) 0.137(11) 0.031(8) -0.025(9) 0.050(9)
C49 0.131(10) 0.196(14) 0.097(8) -0.020(9) 0.001(8) 0.076(10)
C50 0.133(18) 0.20(2) 0.071(13) 0.005(16) -0.004(14) 0.083(17)
C51 0.16(2) 0.21(2) 0.048(11) -0.001(14) -0.001(13) 0.114(18)
C52 0.172(12) 0.174(12) 0.085(8) 0.004(8) -0.033(8) 0.068(11)
C53 0.19(2) 0.19(2) 0.15(2) -0.01(2) -0.01(2) 0.13(2)
C54 0.21(3) 0.14(2) 0.14(2) 0.03(2) -0.02(2) -0.02(2)
Si1 0.292(17) 0.289(16) 0.211(13) -0.107(12) 0.044(12) 0.077(13)
C55 0.40(3) 0.35(3) 0.41(3) -0.02(3) 0.03(3) -0.02(3)
C56 0.41(3) 0.34(3) 0.41(3) -0.02(3) 0.04(3) -0.01(3)
C57 0.41(3) 0.35(3) 0.41(3) -0.02(3) 0.05(3) -0.01(3)
C58 0.134(19) 0.16(2) 0.077(13) -0.024(15) -0.013(14) 0.076(17)
C59 0.107(17) 0.21(3) 0.122(18) -0.02(2) -0.036(16) 0.073(17)
C60 0.12(2) 0.20(3) 0.26(3) 0.13(3) 0.04(2) 0.09(2)
C61 0.12(2) 0.19(3) 0.24(3) 0.13(3) 0.08(2) 0.093(19)
Si2 0.215(9) 0.163(7) 0.116(6) 0.015(5) -0.015(6) 0.021(7)
C62 0.27(2) 0.22(2) 0.31(3) -0.01(2) 0.00(2) 0.03(2)
C63 0.26(2) 0.24(2) 0.31(3) 0.01(2) 0.01(2) 0.01(2)
C64 0.26(2) 0.23(2) 0.30(3) -0.01(2) -0.02(2) 0.02(2)
C65 0.110(8) 0.205(13) 0.089(7) 0.007(8) 0.030(6) -0.060(9)
C66 0.157(11) 0.202(14) 0.105(9) -0.013(9) -0.004(8) -0.076(11)
C67 0.155(11) 0.137(10) 0.115(9) -0.001(7) -0.013(8) -0.058(9)
C68 0.115(8) 0.108(7) 0.107(8) 0.008(6) 0.063(7) -0.007(6)
C69 0.149(11) 0.179(13) 0.134(11) 0.018(9) 0.021(9) -0.011(10)
C70 0.174(14) 0.191(14) 0.144(12) 0.026(10) 0.033(10) -0.065(11)
C71 0.080(5) 0.081(6) 0.094(7) -0.026(5) 0.036(5) -0.010(5)
C72 0.101(6) 0.111(7) 0.077(6) -0.027(5) 0.040(5) -0.047(5)
C73 0.087(5) 0.050(4) 0.115(7) -0.018(4) 0.046(5) -0.017(4)
C74 0.039(3) 0.031(3) 0.115(6) -0.011(3) 0.024(3) 0.006(3)
C75 0.059(4) 0.050(4) 0.119(7) -0.011(4) 0.032(4) -0.010(3)
C76 0.093(6) 0.058(5) 0.116(8) 0.001(5) 0.051(6) 0.002(4)
C77 0.022(2) 0.033(3) 0.097(5) -0.007(3) 0.004(3) 0.004(2)
C78 0.039(3) 0.030(3) 0.080(5) 0.003(3) -0.012(3) 0.003(2)
C79 0.046(3) 0.025(3) 0.065(4) 0.009(3) -0.013(3) 0.000(2)
C80 0.028(2) 0.026(3) 0.067(4) 0.006(3) -0.019(2) 0.002(2)
C81 0.023(3) 0.039(3) 0.100(5) -0.010(3) -0.005(3) 0.000(2)
C82 0.022(3) 0.039(3) 0.115(6) -0.007(3) 0.006(3) -0.001(2)
C83 0.031(3) 0.033(3) 0.048(3) 0.013(2) -0.015(2) -0.005(2)
C84 0.042(3) 0.032(3) 0.042(3) 0.010(2) -0.007(2) -0.011(2)
C85 0.030(3) 0.038(3) 0.048(3) 0.010(2) -0.002(2) -0.012(2)
C86 0.032(3) 0.037(3) 0.032(3) 0.005(2) -0.003(2) -0.011(2)
C87 0.039(3) 0.037(3) 0.038(3) 0.002(2) -0.013(2) -0.011(2)
C88 0.029(3) 0.043(3) 0.054(4) 0.012(3) -0.015(2) -0.001(2)
C89 0.031(2) 0.037(3) 0.035(3) 0.003(2) 0.000(2) -0.013(2)
C90 0.041(3) 0.040(3) 0.040(3) 0.004(2) 0.004(2) -0.014(2)
C91 0.033(3) 0.040(3) 0.042(3) -0.001(2) 0.011(2) -0.009(2)
C92 0.039(3) 0.033(3) 0.041(3) -0.004(2) 0.009(2) -0.004(2)
C93 0.034(3) 0.032(3) 0.046(3) 0.000(2) -0.001(2) -0.011(2)
C94 0.027(2) 0.039(3) 0.042(3) 0.005(2) -0.002(2) -0.009(2)
C95 0.030(3) 0.035(3) 0.053(3) -0.005(2) 0.018(2) 0.001(2)
C96 0.030(3) 0.033(3) 0.075(4) 0.012(3) 0.012(3) -0.003(2)
C97 0.025(3) 0.037(3) 0.097(5) 0.006(3) 0.002(3) -0.004(2)
C98 0.023(2) 0.031(3) 0.087(5) 0.008(3) 0.003(3) 0.006(2)
C99 0.031(3) 0.027(3) 0.077(4) 0.003(3) 0.008(3) 0.002(2)
C100 0.034(3) 0.028(3) 0.060(4) -0.006(3) 0.011(2) -0.002(2)
C101 0.034(3) 0.031(3) 0.093(5) 0.009(3) -0.020(3) 0.007(2)
C102 0.058(4) 0.048(4) 0.118(7) 0.025(4) -0.039(4) -0.015(3)
C103 0.078(5) 0.063(5) 0.098(7) 0.011(5) -0.044(5) -0.012(4)
C104 0.059(4) 0.092(6) 0.076(6) -0.001(5) -0.031(4) 0.000(4)
C105 0.082(6) 0.108(7) 0.094(7) 0.022(6) -0.028(5) -0.037(5)
C106 0.070(4) 0.053(4) 0.077(5) 0.012(4) -0.022(4) -0.017(3)
C107 0.108(8) 0.135(9) 0.130(9) 0.001(7) -0.071(7) -0.026(7)
C108 0.122(10) 0.203(14) 0.176(14) -0.004(11) -0.036(10) -0.048(10)
C109 0.170(14) 0.210(15) 0.153(13) -0.005(11) -0.017(11) -0.060(12)
C110 0.095(8) 0.213(14) 0.103(8) -0.035(9) -0.019(6) -0.044(9)
C111 0.161(11) 0.143(11) 0.146(11) 0.037(9) 0.058(9) -0.023(9)
C112 0.176(12) 0.118(9) 0.140(10) 0.030(8) 0.061(9) -0.018(9)
C113 0.114(8) 0.145(9) 0.105(8) -0.014(7) 0.004(7) -0.043(8)
C114 0.111(13) 0.143(15) 0.112(14) 0.014(14) 0.024(13) -0.019(12)
C115 0.112(13) 0.149(16) 0.112(14) -0.005(14) 0.050(13) -0.027(12)
C116 0.123(9) 0.147(10) 0.100(8) 0.011(7) 0.015(7) -0.030(8)
C117 0.136(16) 0.144(16) 0.152(17) 0.075(15) 0.001(16) -0.034(13)
C118 0.125(15) 0.153(16) 0.140(17) 0.054(16) 0.002(16) -0.042(13)
Si3 0.267(15) 0.309(16) 0.200(12) 0.015(11) 0.109(11) -0.050(13)
C119 0.36(3) 0.36(3) 0.40(3) 0.05(2) -0.04(3) -0.07(2)
C120 0.36(3) 0.36(3) 0.40(3) 0.06(2) -0.04(3) -0.07(2)
C121 0.36(3) 0.36(3) 0.40(3) 0.06(2) -0.04(3) -0.07(2)
C122 0.114(14) 0.158(16) 0.075(13) 0.018(13) -0.013(12) -0.052(13)
C123 0.127(14) 0.141(15) 0.051(10) 0.035(11) 0.003(11) -0.040(12)
C124 0.125(14) 0.162(17) 0.110(15) 0.001(15) 0.018(14) -0.023(14)
C125 0.116(14) 0.146(15) 0.108(14) -0.013(14) 0.033(13) 0.004(13)
Si4 0.252(12) 0.190(9) 0.127(7) -0.037(6) -0.051(7) -0.008(8)
C126 0.28(2) 0.21(2) 0.21(2) -0.017(18) 0.00(2) -0.040(19)
C127 0.28(2) 0.20(2) 0.21(2) -0.015(18) 0.011(19) -0.051(19)
C128 0.29(2) 0.22(2) 0.21(2) -0.020(18) 0.021(19) -0.050(19)
O1 0.236(12) 0.116(8) 0.393(19) -0.049(10) -0.169(13) 0.020(8)
C129 0.094(6) 0.079(6) 0.110(8) -0.022(5) -0.013(5) 0.004(5)
C130 0.36(2) 0.040(6) 0.28(2) 0.016(9) -0.136(17) 0.027(9)
C131 0.180(14) 0.105(10) 0.32(2) -0.018(13) 0.127(15) 0.032(9)
C132 0.096(7) 0.072(6) 0.181(11) -0.040(7) 0.001(7) 0.027(5)
O2 0.218(12) 0.131(9) 0.46(2) -0.029(12) -0.121(14) 0.052(8)
C133 0.46(3) 0.038(6) 0.190(14) 0.004(7) 0.164(16) 0.044(10)
C134 0.111(7) 0.074(6) 0.131(9) 0.029(6) 0.032(6) 0.021(5)
C135 0.186(12) 0.073(7) 0.173(12) 0.014(7) 0.084(10) 0.015(7)
C136 0.093(6) 0.059(5) 0.114(7) 0.008(5) 0.007(5) 0.019(4)
O3 0.38(2) 0.107(7) 0.366(19) -0.054(10) 0.191(17) -0.030(10)
C137 0.115(7) 0.072(6) 0.137(9) -0.039(6) 0.029(6) -0.009(5)
C138 0.42(3) 0.042(6) 0.29(2) 0.018(9) 0.227(19) -0.017(10)
C139 0.187(15) 0.114(11) 0.37(3) 0.002(14) -0.149(17) -0.025(10)
C140 0.096(7) 0.074(6) 0.180(11) -0.027(7) 0.000(7) -0.018(5)
O4 0.221(13) 0.118(8) 0.55(3) -0.016(13) 0.186(15) -0.016(8)
C141 0.203(13) 0.071(7) 0.215(14) -0.009(8) 0.103(12) -0.023(8)
C142 0.277(17) 0.043(5) 0.283(17) -0.008(7) 0.210(15) -0.023(7)
C143 0.170(12) 0.081(7) 0.192(13) 0.033(8) -0.076(10) -0.014(7)
C144 0.114(7) 0.072(6) 0.120(8) 0.008(6) 0.013(6) -0.017(5)

loop_
_atom_type_symbol
_atom_type_description
_atom_type_scat_dispersion_real
_atom_type_scat_dispersion_imag
_atom_type_scat_source
C C 0.0033 0.0016 'International Tables Vol C Tables 4.2.6.8 and 6.1.1.4'
H H 0.0000 0.0000 'International Tables Vol C Tables 4.2.6.8 and 6.1.1.4'
O O 0.0106 0.0060 'International Tables Vol C Tables 4.2.6.8 and 6.1.1.4'
Si Si 0.0817 0.0704 'International Tables Vol C Tables 4.2.6.8 and 6.1.1.4'

loop_
_geom_angle_atom_site_label_1
_geom_angle_atom_site_label_2
_geom_angle_atom_site_label_3
_geom_angle
C6 C1 C2 107.0(18)
C6 C1 C52 120.3(16)
C2 C1 C52 130.0(14)
C3 C2 C1 135.6(17)
C3 C2 H1 112.2
C1 C2 H1 112.2
C2 C3 C4 114.2(15)
C2 C3 H2 122.9
C4 C3 H2 122.9
C5 C4 C3 112.8(15)
C5 C4 C7 129.4(13)
C3 C4 C7 117.5(11)
C6 C5 C4 126.2(17)
C6 C5 H3 116.9
C4 C5 H3 116.9
C5 C6 C1 120.8(18)
C5 C6 H4 119.6
C1 C6 H4 119.6
C8 C7 C12 116.1(11)
C8 C7 C4 121.6(10)
C12 C7 C4 120.4(10)
C9 C8 C7 122.9(9)
C9 C8 H5 118.5
C7 C8 H5 118.5
C8 C9 C10 122.0(8)
C8 C9 H6 119.0
C10 C9 H6 119.0
C11 C10 C9 114.4(8)
C11 C10 C13 121.5(7)
C9 C10 C13 122.5(6)
C12 C11 C10 122.4(8)
C12 C11 H7 118.8
C10 C11 H7 118.8
C11 C12 C7 120.2(9)
C11 C12 H8 119.9
C7 C12 H8 119.9
C18 C13 C14 116.6(7)
C18 C13 C10 121.1(6)
C14 C13 C10 120.6(6)
C15 C14 C13 120.7(6)
C15 C14 H9 119.6
C13 C14 H9 119.6
C14 C15 C16 123.7(5)
C14 C15 H10 118.1
C16 C15 H10 118.1
C15 C16 C17 113.6(6)
C15 C16 C19 124.6(5)
C17 C16 C19 119.1(5)
C18 C17 C16 122.0(6)
C18 C17 H11 119.0
C16 C17 H11 119.0
C17 C18 C13 121.3(6)
C17 C18 H12 119.3
C13 C18 H12 119.3
C24 C19 C20 115.8(5)
C24 C19 C16 122.9(5)
C20 C19 C16 120.0(5)
C21 C20 C19 121.2(5)
C21 C20 H13 119.4
C19 C20 H13 119.4
C20 C21 C22 121.9(5)
C20 C21 H14 119.1
C22 C21 H14 119.1
C21 C22 C23 116.5(5)
C21 C22 C25 120.0(4)
C23 C22 C25 122.5(5)
C24 C23 C22 121.1(5)
C24 C23 H15 119.5
C22 C23 H15 119.5
C23 C24 C19 122.1(5)
C23 C24 H16 118.9
C19 C24 H16 118.9
C30 C25 C26 116.9(5)
C30 C25 C22 118.7(4)
C26 C25 C22 123.7(5)
C27 C26 C25 121.5(5)
C27 C26 H17 119.3
C25 C26 H17 119.3
C26 C27 C28 121.4(5)
C26 C27 H18 119.3
C28 C27 H18 119.3
C27 C28 C29 117.3(5)
C27 C28 C31 122.7(4)
C29 C28 C31 118.5(5)
C30 C29 C28 120.2(5)
C30 C29 H19 119.9
C28 C29 H19 119.9
C29 C30 C25 121.8(4)
C29 C30 H20 119.1
C25 C30 H20 119.1
C32 C31 C36 116.5(5)
C32 C31 C28 119.2(5)
C36 C31 C28 122.5(5)
C31 C32 C33 121.4(5)
C31 C32 H21 119.3
C33 C32 H21 119.3
C32 C33 C34 121.3(5)
C32 C33 H22 119.3
C34 C33 H22 119.3
C33 C34 C35 116.2(6)
C33 C34 C37 121.8(5)
C35 C34 C37 120.2(5)
C36 C35 C34 120.6(5)
C36 C35 H23 119.7
C34 C35 H23 119.7
C35 C36 C31 121.6(5)
C35 C36 H24 119.2
C31 C36 H24 119.2
C42 C37 C38 114.4(7)
C42 C37 C34 122.7(6)
C38 C37 C34 121.1(6)
C39 C38 C37 123.1(7)
C39 C38 H25 118.5
C37 C38 H25 118.5
C38 C39 C40 119.6(8)
C38 C39 H26 120.2
C40 C39 H26 120.2
C41 C40 C39 117.3(10)
C41 C40 C43 119.3(9)
C39 C40 C43 121.5(9)
C42 C41 C40 121.8(9)
C42 C41 H27 119.1
C40 C41 H27 119.1
C41 C42 C37 122.3(8)
C41 C42 H28 118.8
C37 C42 H28 118.8
C44 C43 C48 114.8(14)
C44 C43 C40 124.7(13)
C48 C43 C40 120.4(10)
C43 C44 C45 120.8(16)
C43 C44 H29 119.6
C45 C44 H29 119.6
C46 C45 C44 118.8(14)
C46 C45 H30 120.6
C44 C45 H30 120.6
C47 C46 C45 114.8(15)
C47 C46 C49 121.7(12)
C45 C46 C49 123.3(15)
C48 C47 C46 124.2(12)
C48 C47 H31 117.9
C46 C47 H31 117.9
C47 C48 C43 119.3(13)
C47 C48 H32 120.3
C43 C48 H32 120.3
C61 C49 C58 121.2(19)
C61 C49 C54 102(2)
C58 C49 C54 45.2(13)
C61 C49 C50 36.2(17)
C58 C49 C50 101.2(16)
C54 C49 C50 110.9(19)
C61 C49 C46 114.3(18)
C58 C49 C46 123.7(14)
C54 C49 C46 115.4(17)
C50 C49 C46 130.4(17)
C51 C50 C49 126(2)
C51 C50 H33 117.0
C49 C50 H33 117.0
C52 C51 C50 113.5(15)
C52 C51 Si1 122.4(16)
C50 C51 Si1 124.1(15)
C51 C52 C53 128(2)
C51 C52 C60 36.8(17)
C53 C52 C60 109(2)
C51 C52 C59 101.5(18)
C53 C52 C59 46.4(16)
C60 C52 C59 113.1(18)
C51 C52 C1 120.7(15)
C53 C52 C1 110(2)
C60 C52 C1 115.5(16)
C59 C52 C1 131.0(15)
C52 C53 C54 113(3)
C52 C53 H34 123.6
C54 C53 H34 123.6
C53 C54 C49 128(2)
C53 C54 H35 116.0
C49 C54 H35 116.0
C56 Si1 C55 109.8(14)
C56 Si1 C51 109.6(13)
C55 Si1 C51 108.0(13)
C56 Si1 C57 109.8(14)
C55 Si1 C57 111.9(14)
C51 Si1 C57 107.7(13)
Si1 C55 H36 109.5
Si1 C55 H37 109.5
H36 C55 H37 109.5
Si1 C55 H38 109.5
H36 C55 H38 109.5
H37 C55 H38 109.5
Si1 C56 H39 109.5
Si1 C56 H40 109.5
H39 C56 H40 109.5
Si1 C56 H41 109.5
H39 C56 H41 109.5
H40 C56 H41 109.5
Si1 C57 H42 109.5
Si1 C57 H43 109.5
H42 C57 H43 109.5
Si1 C57 H44 109.5
H42 C57 H44 109.5
H43 C57 H44 109.5
C59 C58 C49 116.9(13)
C59 C58 Si2 116.8(14)
C49 C58 Si2 125.2(14)
C58 C59 C52 124.6(17)
C58 C59 H45 117.7
C52 C59 H45 117.7
C61 C60 C52 123(2)
C61 C60 H46 118.6
C52 C60 H46 118.6
C60 C61 C49 119(2)
C60 C61 H47 120.6
C49 C61 H47 120.6
C58 Si2 C62 109.9(11)
C58 Si2 C64 109.4(11)
C62 Si2 C64 111.5(13)
C58 Si2 C63 109.3(11)
C62 Si2 C63 107.8(12)
C64 Si2 C63 108.9(13)
Si2 C62 H48 109.5
Si2 C62 H49 109.5
H48 C62 H49 109.5
Si2 C62 H50 109.5
H48 C62 H50 109.5
H49 C62 H50 109.5
Si2 C63 H51 109.5
Si2 C63 H52 109.5
H51 C63 H52 109.5
Si2 C63 H53 109.5
H51 C63 H53 109.5
H52 C63 H53 109.5
Si2 C64 H54 109.5
Si2 C64 H55 109.5
H54 C64 H55 109.5
Si2 C64 H56 109.5
H54 C64 H56 109.5
H55 C64 H56 109.5
C70 C65 C66 112.5(13)
C70 C65 C116 125.1(12)
C66 C65 C116 121.6(11)
C65 C66 C67 125.2(12)
C65 C66 H57 117.4
C67 C66 H57 117.4
C66 C67 C68 118.4(11)
C66 C67 H58 120.8
C68 C67 H58 120.8
C69 C68 C67 115.1(12)
C69 C68 C71 125.6(11)
C67 C68 C71 119.0(9)
C68 C69 C70 121.3(13)
C68 C69 H59 119.4
C70 C69 H59 119.4
C65 C70 C69 123.5(12)
C65 C70 H60 118.2
C69 C70 H60 118.2
C76 C71 C72 114.2(9)
C76 C71 C68 123.7(9)
C72 C71 C68 120.5(9)
C73 C72 C71 121.7(8)
C73 C72 H61 119.2
C71 C72 H61 119.2
C72 C73 C74 122.8(8)
C72 C73 H62 118.6
C74 C73 H62 118.6
C75 C74 C73 114.5(8)
C75 C74 C77 121.5(6)
C73 C74 C77 122.2(6)
C76 C75 C74 123.5(8)
C76 C75 H63 118.3
C74 C75 H63 118.3
C75 C76 C71 121.3(8)
C75 C76 H64 119.4
C71 C76 H64 119.4
C78 C77 C82 114.9(6)
C78 C77 C74 122.1(5)
C82 C77 C74 121.2(6)
C79 C78 C77 122.3(5)
C79 C78 H65 118.8
C77 C78 H65 118.8
C78 C79 C80 122.5(5)
C78 C79 H66 118.8
C80 C79 H66 118.8
C79 C80 C81 113.9(6)
C79 C80 C83 124.1(5)
C81 C80 C83 119.9(5)
C82 C81 C80 123.2(5)
C82 C81 H67 118.4
C80 C81 H67 118.4
C81 C82 C77 120.9(5)
C81 C82 H68 119.5
C77 C82 H68 119.5
C88 C83 C84 115.8(5)
C88 C83 C80 122.9(4)
C84 C83 C80 120.0(5)
C85 C84 C83 121.7(5)
C85 C84 H69 119.2
C83 C84 H69 119.2
C84 C85 C86 122.2(4)
C84 C85 H70 118.9
C86 C85 H70 118.9
C85 C86 C87 116.1(5)
C85 C86 C89 120.6(4)
C87 C86 C89 122.2(4)
C88 C87 C86 120.3(5)
C88 C87 H71 119.8
C86 C87 H71 119.8
C87 C88 C83 122.5(5)
C87 C88 H72 118.7
C83 C88 H72 118.7
C90 C89 C94 116.6(5)
C90 C89 C86 123.5(4)
C94 C89 C86 119.1(4)
C91 C90 C89 121.1(5)
C91 C90 H73 119.5
C89 C90 H73 119.5
C90 C91 C92 121.7(5)
C90 C91 H74 119.1
C92 C91 H74 119.1
C93 C92 C91 116.6(5)
C93 C92 C95 119.4(4)
C91 C92 C95 122.5(4)
C94 C93 C92 121.6(5)
C94 C93 H75 119.2
C92 C93 H75 119.2
C93 C94 C89 121.2(4)
C93 C94 H76 119.4
C89 C94 H76 119.4
C96 C95 C100 115.9(5)
C96 C95 C92 120.7(5)
C100 C95 C92 121.8(5)
C95 C96 C97 122.4(5)
C95 C96 H77 118.8
C97 C96 H77 118.8
C98 C97 C96 120.4(5)
C98 C97 H78 119.8
C96 C97 H78 119.8
C97 C98 C99 116.8(6)
C97 C98 C101 120.3(5)
C99 C98 C101 120.8(5)
C100 C99 C98 121.4(5)
C100 C99 H79 119.3
C98 C99 H79 119.3
C99 C100 C95 120.8(5)
C99 C100 H80 119.6
C95 C100 H80 119.6
C106 C101 C102 113.8(7)
C106 C101 C98 122.6(5)
C102 C101 C98 121.7(6)
C103 C102 C101 122.0(7)
C103 C102 H81 119.0
C101 C102 H81 119.0
C102 C103 C104 122.4(7)
C102 C103 H82 118.8
C104 C103 H82 118.8
C103 C104 C105 116.2(9)
C103 C104 C107 123.7(9)
C105 C104 C107 118.2(9)
C106 C105 C104 121.6(8)
C106 C105 H83 119.2
C104 C105 H83 119.2
C105 C106 C101 122.4(7)
C105 C106 H84 118.8
C101 C106 H84 118.8
C108 C107 C112 110.9(13)
C108 C107 C104 127.2(12)
C112 C107 C104 121.5(9)
C107 C108 C109 125.8(13)
C107 C108 H85 117.1
C109 C108 H85 117.1
C110 C109 C108 117.9(13)
C110 C109 H86 121.1
C108 C109 H86 121.1
C109 C110 C111 110.3(13)
C109 C110 C113 126.5(13)
C111 C110 C113 123.1(11)
C112 C111 C110 124.0(12)
C112 C111 H87 118.0
C110 C111 H87 118.0
C111 C112 C107 122.1(13)
C111 C112 H88 119.0
C107 C112 H88 119.0
C118 C113 C114 115.7(16)
C118 C113 C122 30.9(13)
C114 C113 C122 97.7(16)
C118 C113 C125 108.0(18)
C114 C113 C125 46.5(11)
C122 C113 C125 114.9(15)
C118 C113 C110 116.3(15)
C114 C113 C110 128.0(13)
C122 C113 C110 128.1(14)
C125 C113 C110 114.6(12)
C115 C114 C113 117.4(13)
C115 C114 Si3 115.3(13)
C113 C114 Si3 126.9(13)
C114 C115 C116 125.8(16)
C114 C115 H89 117.1
C116 C115 H89 117.1
C123 C116 C117 31.3(12)
C123 C116 C124 115.0(15)
C117 C116 C124 107.4(18)
C123 C116 C115 97.3(15)
C117 C116 C115 111.3(15)
C124 C116 C115 39.6(12)
C123 C116 C65 129.2(13)
C117 C116 C65 117.8(13)
C124 C116 C65 113.6(15)
C115 C116 C65 130.3(14)
C118 C117 C116 124.0(19)
C118 C117 H90 118.0
C116 C117 H90 118.0
C117 C118 C113 121(2)
C117 C118 H91 119.4
C113 C118 H91 119.4
C121 Si3 C114 111.9(13)
C121 Si3 C119 108.1(14)
C114 Si3 C119 111.1(13)
C121 Si3 C120 112.2(15)
C114 Si3 C120 106.3(13)
C119 Si3 C120 107.1(14)
Si3 C119 H92 109.5
Si3 C119 H93 109.5
H92 C119 H93 109.5
Si3 C119 H94 109.5
H92 C119 H94 109.5
H93 C119 H94 109.5
Si3 C120 H95 109.5
Si3 C120 H96 109.5
H95 C120 H96 109.5
Si3 C120 H97 109.5
H95 C120 H97 109.5
H96 C120 H97 109.5
Si3 C121 H98 109.5
Si3 C121 H99 109.5
H98 C121 H99 109.5
Si3 C121 H100 109.5
H98 C121 H100 109.5
H99 C121 H100 109.5
C123 C122 C113 121.8(17)
C123 C122 H101 119.1
C113 C122 H101 119.1
C122 C123 C116 123.6(13)
C122 C123 Si4 115.0(13)
C116 C123 Si4 120.7(13)
C125 C124 C116 122.6(19)
C125 C124 H102 118.7
C116 C124 H102 118.7
C124 C125 C113 121.6(18)
C124 C125 H103 119.2
C113 C125 H103 119.2
C123 Si4 C128 112.3(11)
C123 Si4 C126 109.2(10)
C128 Si4 C126 113.7(11)
C123 Si4 C127 112.3(10)
C128 Si4 C127 105.6(12)
C126 Si4 C127 103.5(12)
Si4 C126 H104 109.5
Si4 C126 H105 109.5
H104 C126 H105 109.5
Si4 C126 H106 109.5
H104 C126 H106 109.5
H105 C126 H106 109.5
Si4 C127 H107 109.5
Si4 C127 H108 109.5
H107 C127 H108 109.5
Si4 C127 H109 109.5
H107 C127 H109 109.5
H108 C127 H109 109.5
Si4 C128 H110 109.5
Si4 C128 H111 109.5
H110 C128 H111 109.5
Si4 C128 H112 109.5
H110 C128 H112 109.5
H111 C128 H112 109.5
C132 O1 C129 111.4(10)
O1 C129 C130 106.0(9)
O1 C129 H113 110.5
C130 C129 H113 110.5
O1 C129 H114 110.5
C130 C129 H114 110.5
H113 C129 H114 108.7
C131 C130 C129 98.9(11)
C131 C130 H115 112.0
C129 C130 H115 112.0
C131 C130 H116 112.0
C129 C130 H116 112.0
H115 C130 H116 109.7
C132 C131 C130 101.8(10)
C132 C131 H117 111.4
C130 C131 H117 111.4
C132 C131 H118 111.4
C130 C131 H118 111.4
H117 C131 H118 109.3
O1 C132 C131 101.5(11)
O1 C132 H119 111.5
C131 C132 H119 111.5
O1 C132 H120 111.5
C131 C132 H120 111.5
H119 C132 H120 109.3
C136 O2 C133 107.2(11)
C134 C133 O2 94.9(10)
C134 C133 H121 112.8
O2 C133 H121 112.8
C134 C133 H122 112.8
O2 C133 H122 112.8
H121 C133 H122 110.2
C135 C134 C133 106.0(8)
C135 C134 H123 110.5
C133 C134 H123 110.5
C135 C134 H124 110.5
C133 C134 H124 110.5
H123 C134 H124 108.7
C136 C135 C134 109.3(9)
C136 C135 H125 109.8
C134 C135 H125 109.8
C136 C135 H126 109.8
C134 C135 H126 109.8
H125 C135 H126 108.3
C135 C136 O2 98.4(10)
C135 C136 H127 112.1
O2 C136 H127 112.1
C135 C136 H128 112.1
O2 C136 H128 112.1
H127 C136 H128 109.7
C140 O3 C137 109.1(10)
O3 C137 C138 109.3(9)
O3 C137 H129 109.8
C138 C137 H129 109.8
O3 C137 H130 109.8
C138 C137 H130 109.8
H129 C137 H130 108.3
C137 C138 C139 98.6(11)
C137 C138 H131 112.1
C139 C138 H131 112.1
C137 C138 H132 112.1
C139 C138 H132 112.1
H131 C138 H132 109.7
C140 C139 C138 98.4(10)
C140 C139 H133 112.1
C138 C139 H133 112.1
C140 C139 H134 112.1
C138 C139 H134 112.1
H133 C139 H134 109.7
O3 C140 C139 101.1(11)
O3 C140 H135 111.5
C139 C140 H135 111.5
O3 C140 H136 111.5
C139 C140 H136 111.5
H135 C140 H136 109.4
C144 O4 C141 116.3(10)
O4 C141 C142 95.5(11)
O4 C141 H137 112.6
C142 C141 H137 112.6
O4 C141 H138 112.6
C142 C141 H138 112.6
H137 C141 H138 110.1
C141 C142 C143 108.0(9)
C141 C142 H139 110.1
C143 C142 H139 110.1
C141 C142 H140 110.1
C143 C142 H140 110.1
H139 C142 H140 108.4
C144 C143 C142 102.1(9)
C144 C143 H141 111.3
C142 C143 H141 111.3
C144 C143 H142 111.3
C142 C143 H142 111.3
H141 C143 H142 109.2
O4 C144 C143 97.8(11)
O4 C144 H143 112.2
C143 C144 H143 112.2
O4 C144 H144 112.2
C143 C144 H144 112.2
H143 C144 H144 109.8

loop_
_geom_bond_atom_site_label_1
_geom_bond_atom_site_label_2
_geom_bond_distance
C1 C6 1.352(15)
C1 C2 1.376(15)
C1 C52 1.59(2)
C2 C3 1.262(19)
C2 H1 0.9500
C3 C4 1.389(13)
C3 H2 0.9500
C4 C5 1.357(14)
C4 C7 1.493(16)
C5 C6 1.33(2)
C5 H3 0.9500
C6 H4 0.9500
C7 C8 1.381(13)
C7 C12 1.397(13)
C8 C9 1.325(13)
C8 H5 0.9500
C9 C10 1.409(10)
C9 H6 0.9500
C10 C11 1.393(10)
C10 C13 1.481(10)
C11 C12 1.373(13)
C11 H7 0.9500
C12 H8 0.9500
C13 C18 1.397(9)
C13 C14 1.419(8)
C14 C15 1.356(9)
C14 H9 0.9500
C15 C16 1.424(8)
C15 H10 0.9500
C16 C17 1.438(8)
C16 C19 1.444(8)
C17 C18 1.383(10)
C17 H11 0.9500
C18 H12 0.9500
C19 C24 1.405(8)
C19 C20 1.411(7)
C20 C21 1.378(8)
C20 H13 0.9500
C21 C22 1.400(7)
C21 H14 0.9500
C22 C23 1.402(7)
C22 C25 1.479(7)
C23 C24 1.378(8)
C23 H15 0.9500
C24 H16 0.9500
C25 C30 1.400(7)
C25 C26 1.401(7)
C26 C27 1.370(8)
C26 H17 0.9500
C27 C28 1.406(7)
C27 H18 0.9500
C28 C29 1.407(7)
C28 C31 1.475(8)
C29 C30 1.388(7)
C29 H19 0.9500
C30 H20 0.9500
C31 C32 1.389(7)
C31 C36 1.405(7)
C32 C33 1.390(9)
C32 H21 0.9500
C33 C34 1.396(8)
C33 H22 0.9500
C34 C35 1.419(8)
C34 C37 1.477(9)
C35 C36 1.380(8)
C35 H23 0.9500
C36 H24 0.9500
C37 C42 1.367(10)
C37 C38 1.405(10)
C38 C39 1.365(11)
C38 H25 0.9500
C39 C40 1.374(11)
C39 H26 0.9500
C40 C41 1.371(13)
C40 C43 1.536(16)
C41 C42 1.358(13)
C41 H27 0.9500
C42 H28 0.9500
C43 C44 1.363(14)
C43 C48 1.404(14)
C44 C45 1.42(2)
C44 H29 0.9500
C45 C46 1.364(15)
C45 H30 0.9500
C46 C47 1.354(14)
C46 C49 1.496(19)
C47 C48 1.321(17)
C47 H31 0.9500
C48 H32 0.9500
C49 C61 1.379(18)
C49 C58 1.388(16)
C49 C54 1.413(18)
C49 C50 1.431(18)
C50 C51 1.41(4)
C50 H33 0.9500
C51 C52 1.364(17)
C51 Si1 1.952(10)
C52 C53 1.391(18)
C52 C60 1.392(18)
C52 C59 1.427(18)
C53 C54 1.39(4)
C53 H34 0.9500
C54 H35 0.9500
Si1 C56 1.947(10)
Si1 C55 1.948(10)
Si1 C57 1.953(10)
C55 H36 0.9800
C55 H37 0.9800
C55 H38 0.9800
C56 H39 0.9800
C56 H40 0.9800
C56 H41 0.9800
C57 H42 0.9800
C57 H43 0.9800
C57 H44 0.9800
C58 C59 1.37(3)
C58 Si2 1.943(9)
C59 H45 0.9500
C60 C61 1.38(4)
C60 H46 0.9500
C61 H47 0.9500
Si2 C62 1.946(10)
Si2 C64 1.947(10)
Si2 C63 1.953(10)
C62 H48 0.9800
C62 H49 0.9800
C62 H50 0.9800
C63 H51 0.9800
C63 H52 0.9800
C63 H53 0.9800
C64 H54 0.9800
C64 H55 0.9800
C64 H56 0.9800
C65 C70 1.363(14)
C65 C66 1.376(13)
C65 C116 1.496(16)
C66 C67 1.378(17)
C66 H57 0.9500
C67 C68 1.416(13)
C67 H58 0.9500
C68 C69 1.352(12)
C68 C71 1.452(14)
C69 C70 1.394(18)
C69 H59 0.9500
C70 H60 0.9500
C71 C76 1.413(12)
C71 C72 1.417(12)
C72 C73 1.349(12)
C72 H61 0.9500
C73 C74 1.393(10)
C73 H62 0.9500
C74 C75 1.384(10)
C74 C77 1.472(10)
C75 C76 1.351(12)
C75 H63 0.9500
C76 H64 0.9500
C77 C78 1.417(8)
C77 C82 1.420(8)
C78 C79 1.361(9)
C78 H65 0.9500
C79 C80 1.412(7)
C79 H66 0.9500
C80 C81 1.420(8)
C80 C83 1.447(8)
C81 C82 1.369(9)
C81 H67 0.9500
C82 H68 0.9500
C83 C88 1.400(8)
C83 C84 1.411(7)
C84 C85 1.368(8)
C84 H69 0.9500
C85 C86 1.406(7)
C85 H70 0.9500
C86 C87 1.424(7)
C86 C89 1.470(7)
C87 C88 1.386(8)
C87 H71 0.9500
C88 H72 0.9500
C89 C90 1.403(7)
C89 C94 1.413(7)
C90 C91 1.373(8)
C90 H73 0.9500
C91 C92 1.406(7)
C91 H74 0.9500
C92 C93 1.396(7)
C92 C95 1.470(8)
C93 C94 1.371(7)
C93 H75 0.9500
C94 H76 0.9500
C95 C96 1.380(8)
C95 C100 1.422(7)
C96 C97 1.403(8)
C96 H77 0.9500
C97 C98 1.395(8)
C97 H78 0.9500
C98 C99 1.405(8)
C98 C101 1.466(9)
C99 C100 1.388(8)
C99 H79 0.9500
C100 H80 0.9500
C101 C106 1.408(9)
C101 C102 1.420(9)
C102 C103 1.352(11)
C102 H81 0.9500
C103 C104 1.364(11)
C103 H82 0.9500
C104 C105 1.397(12)
C104 C107 1.504(15)
C105 C106 1.349(11)
C105 H83 0.9500
C106 H84 0.9500
C107 C108 1.347(13)
C107 C112 1.390(13)
C108 C109 1.437(19)
C108 H85 0.9500
C109 C110 1.375(14)
C109 H86 0.9500
C110 C111 1.411(13)
C110 C113 1.468(16)
C111 C112 1.345(16)
C111 H87 0.9500
C112 H88 0.9500
C113 C118 1.383(17)
C113 C114 1.410(15)
C113 C122 1.411(17)
C113 C125 1.420(16)
C114 C115 1.35(3)
C114 Si3 1.948(9)
C115 C116 1.410(17)
C115 H89 0.9500
C116 C123 1.390(16)
C116 C117 1.398(17)
C116 C124 1.399(17)
C117 C118 1.33(3)
C117 H90 0.9500
C118 H91 0.9500
Si3 C121 1.947(10)
Si3 C119 1.955(10)
Si3 C120 1.960(10)
C119 H92 0.9800
C119 H93 0.9800
C119 H94 0.9800
C120 H95 0.9800
C120 H96 0.9800
C120 H97 0.9800
C121 H98 0.9800
C121 H99 0.9800
C121 H100 0.9800
C122 C123 1.31(3)
C122 H101 0.9500
C123 Si4 1.928(9)
C124 C125 1.33(3)
C124 H102 0.9500
C125 H103 0.9500
Si4 C128 1.947(10)
Si4 C126 1.954(10)
Si4 C127 1.961(10)
C126 H104 0.9800
C126 H105 0.9800
C126 H106 0.9800
C127 H107 0.9800
C127 H108 0.9800
C127 H109 0.9800
C128 H110 0.9800
C128 H111 0.9800
C128 H112 0.9800
O1 C132 1.334(12)
O1 C129 1.401(11)
C129 C130 1.538(14)
C129 H113 0.9900
C129 H114 0.9900
C130 C131 1.530(14)
C130 H115 0.9900
C130 H116 0.9900
C131 C132 1.498(14)
C131 H117 0.9900
C131 H118 0.9900
C132 H119 0.9900
C132 H120 0.9900
O2 C136 1.390(13)
O2 C133 1.519(14)
C133 C134 1.506(13)
C133 H121 0.9900
C133 H122 0.9900
C134 C135 1.454(11)
C134 H123 0.9900
C134 H124 0.9900
C135 C136 1.365(12)
C135 H125 0.9900
C135 H126 0.9900
C136 H127 0.9900
C136 H128 0.9900
O3 C140 1.353(12)
O3 C137 1.415(11)
C137 C138 1.456(13)
C137 H129 0.9900
C137 H130 0.9900
C138 C139 1.596(15)
C138 H131 0.9900
C138 H132 0.9900
C139 C140 1.520(15)
C139 H133 0.9900
C139 H134 0.9900
C140 H135 0.9900
C140 H136 0.9900
O4 C144 1.374(13)
O4 C141 1.434(12)
C141 C142 1.490(13)
C141 H137 0.9900
C141 H138 0.9900
C142 C143 1.545(13)
C142 H139 0.9900
C142 H140 0.9900
C143 C144 1.419(12)
C143 H141 0.9900
C143 H142 0.9900
C144 H143 0.9900
C144 H144 0.9900

loop_
_geom_torsion_atom_site_label_1
_geom_torsion_atom_site_label_2
_geom_torsion_atom_site_label_3
_geom_torsion_atom_site_label_4
_geom_torsion
C6 C1 C2 C3 15(3)
C52 C1 C2 C3 -146(2)
C1 C2 C3 C4 -3(3)
C2 C3 C4 C5 -13(2)
C2 C3 C4 C7 161.8(14)
C3 C4 C5 C6 18(3)
C7 C4 C5 C6 -156(2)
C4 C5 C6 C1 -6(4)
C2 C1 C6 C5 -9(3)
C52 C1 C6 C5 154(2)
C5 C4 C7 C8 -165.3(15)
C3 C4 C7 C8 20.8(17)
C5 C4 C7 C12 31(2)
C3 C4 C7 C12 -142.9(12)
C12 C7 C8 C9 10.7(14)
C4 C7 C8 C9 -153.6(10)
C7 C8 C9 C10 0.3(15)
C8 C9 C10 C11 -11.7(11)
C8 C9 C10 C13 154.5(8)
C9 C10 C11 C12 12.3(10)
C13 C10 C11 C12 -154.0(7)
C10 C11 C12 C7 -1.7(12)
C8 C7 C12 C11 -9.9(12)
C4 C7 C12 C11 154.7(9)
C11 C10 C13 C18 -2.9(9)
C9 C10 C13 C18 -168.1(6)
C11 C10 C13 C14 161.8(6)
C9 C10 C13 C14 -3.3(9)
C18 C13 C14 C15 11.8(8)
C10 C13 C14 C15 -153.6(5)
C13 C14 C15 C16 0.4(8)
C14 C15 C16 C17 -10.6(7)
C14 C15 C16 C19 150.6(5)
C15 C16 C17 C18 8.9(8)
C19 C16 C17 C18 -153.4(6)
C16 C17 C18 C13 2.9(9)
C14 C13 C18 C17 -13.3(9)
C10 C13 C18 C17 152.0(6)
C15 C16 C19 C24 172.8(5)
C17 C16 C19 C24 -27.0(8)
C15 C16 C19 C20 -20.8(8)
C17 C16 C19 C20 139.4(5)
C24 C19 C20 C21 7.9(7)
C16 C19 C20 C21 -159.4(5)
C19 C20 C21 C22 2.2(8)
C20 C21 C22 C23 -10.4(7)
C20 C21 C22 C25 158.5(5)
C21 C22 C23 C24 8.4(7)
C25 C22 C23 C24 -160.1(5)
C22 C23 C24 C19 1.7(8)
C20 C19 C24 C23 -9.9(8)
C16 C19 C24 C23 157.0(5)
C21 C22 C25 C30 -126.0(5)
C23 C22 C25 C30 42.2(7)
C21 C22 C25 C26 43.6(7)
C23 C22 C25 C26 -148.2(5)
C30 C25 C26 C27 7.4(8)
C22 C25 C26 C27 -162.4(5)
C25 C26 C27 C28 1.5(8)
C26 C27 C28 C29 -8.8(8)
C26 C27 C28 C31 157.3(5)
C27 C28 C29 C30 7.0(8)
C31 C28 C29 C30 -159.7(5)
C28 C29 C30 C25 2.0(8)
C26 C25 C30 C29 -9.1(8)
C22 C25 C30 C29 161.2(5)
C27 C28 C31 C32 -29.9(8)
C29 C28 C31 C32 135.9(5)
C27 C28 C31 C36 166.0(5)
C29 C28 C31 C36 -28.1(8)
C36 C31 C32 C33 12.3(8)
C28 C31 C32 C33 -152.8(5)
C31 C32 C33 C34 -0.1(9)
C32 C33 C34 C35 -12.2(8)
C32 C33 C34 C37 152.9(6)
C33 C34 C35 C36 12.2(8)
C37 C34 C35 C36 -153.1(5)
C34 C35 C36 C31 -0.1(8)
C32 C31 C36 C35 -12.1(7)
C28 C31 C36 C35 152.3(5)
C33 C34 C37 C42 -167.0(6)
C35 C34 C37 C42 -2.5(9)
C33 C34 C37 C38 -3.4(9)
C35 C34 C37 C38 161.1(6)
C42 C37 C38 C39 9.3(10)
C34 C37 C38 C39 -155.5(6)
C37 C38 C39 C40 1.1(11)
C38 C39 C40 C41 -10.3(12)
C38 C39 C40 C43 153.8(8)
C39 C40 C41 C42 9.1(14)
C43 C40 C41 C42 -155.4(10)
C40 C41 C42 C37 1.8(15)
C38 C37 C42 C41 -10.7(11)
C34 C37 C42 C41 153.8(8)
C41 C40 C43 C44 -159.9(14)
C39 C40 C43 C44 36.3(18)
C41 C40 C43 C48 23.7(16)
C39 C40 C43 C48 -140.1(11)
C48 C43 C44 C45 22(3)
C40 C43 C44 C45 -154.3(17)
C43 C44 C45 C46 -5(3)
C44 C45 C46 C47 -18(3)
C44 C45 C46 C49 157.4(18)
C45 C46 C47 C48 25(2)
C49 C46 C47 C48 -150.5(15)
C46 C47 C48 C43 -8(2)
C44 C43 C48 C47 -16(2)
C40 C43 C48 C47 160.2(12)
C47 C46 C49 C61 133(2)
C45 C46 C49 C61 -43(3)
C47 C46 C49 C58 -37(2)
C45 C46 C49 C58 147.1(19)
C47 C46 C49 C54 14(2)
C45 C46 C49 C54 -161(2)
C47 C46 C49 C50 171.6(19)
C45 C46 C49 C50 -4(3)
C61 C49 C50 C51 -91(4)
C58 C49 C50 C51 38(3)
C54 C49 C50 C51 -8(3)
C46 C49 C50 C51 -166(2)
C49 C50 C51 C52 11(4)
C49 C50 C51 Si1 -171.4(16)
C50 C51 C52 C53 -6(3)
Si1 C51 C52 C53 176(2)
C50 C51 C52 C60 64(3)
Si1 C51 C52 C60 -113(3)
C50 C51 C52 C59 -49(3)
Si1 C51 C52 C59 133.5(18)
C50 C51 C52 C1 157.0(18)
Si1 C51 C52 C1 -21(2)
C6 C1 C52 C51 148.5(18)
C2 C1 C52 C51 -53(2)
C6 C1 C52 C53 -46(2)
C2 C1 C52 C53 113(2)
C6 C1 C52 C60 -170(2)
C2 C1 C52 C60 -11(3)
C6 C1 C52 C59 3(3)
C2 C1 C52 C59 162(2)
C51 C52 C53 C54 -1(4)
C60 C52 C53 C54 -38(4)
C59 C52 C53 C54 66(3)
C1 C52 C53 C54 -165(2)
C52 C53 C54 C49 4(5)
C61 C49 C54 C53 37(4)
C58 C49 C54 C53 -85(4)
C50 C49 C54 C53 0(4)
C46 C49 C54 C53 161(3)
C52 C51 Si1 C56 88(2)
C50 C51 Si1 C56 -89(3)
C52 C51 Si1 C55 -32(2)
C50 C51 Si1 C55 151(3)
C52 C51 Si1 C57 -153(2)
C50 C51 Si1 C57 30(3)
C61 C49 C58 C59 -9(4)
C54 C49 C58 C59 66(3)
C50 C49 C58 C59 -42(3)
C46 C49 C58 C59 160(2)
C61 C49 C58 Si2 158(2)
C54 C49 C58 Si2 -127(3)
C50 C49 C58 Si2 124.9(18)
C46 C49 C58 Si2 -33(2)
C49 C58 C59 C52 3(4)
Si2 C58 C59 C52 -164.7(19)
C51 C52 C59 C58 47(3)
C53 C52 C59 C58 -86(4)
C60 C52 C59 C58 10(4)
C1 C52 C59 C58 -163(2)
C51 C52 C60 C61 -96(4)
C53 C52 C60 C61 32(5)
C59 C52 C60 C61 -18(5)
C1 C52 C60 C61 156(3)
C52 C60 C61 C49 13(6)
C58 C49 C61 C60 2(5)
C54 C49 C61 C60 -43(4)
C50 C49 C61 C60 65(5)
C46 C49 C61 C60 -169(3)
C59 C58 Si2 C62 -94(2)
C49 C58 Si2 C62 99(2)
C59 C58 Si2 C64 29(3)
C49 C58 Si2 C64 -138(2)
C59 C58 Si2 C63 148(2)
C49 C58 Si2 C63 -19(2)
C70 C65 C66 C67 -12(2)
C116 C65 C66 C67 158.2(14)
C65 C66 C67 C68 -3(2)
C66 C67 C68 C69 18.3(18)
C66 C67 C68 C71 -156.0(11)
C67 C68 C69 C70 -18(2)
C71 C68 C69 C70 155.5(13)
C66 C65 C70 C69 12(2)
C116 C65 C70 C69 -157.6(15)
C68 C69 C70 C65 3(3)
C69 C68 C71 C76 -34.8(16)
C67 C68 C71 C76 138.9(10)
C69 C68 C71 C72 160.8(11)
C67 C68 C71 C72 -25.5(14)
C76 C71 C72 C73 -11.1(12)
C68 C71 C72 C73 154.7(9)
C71 C72 C73 C74 -0.8(13)
C72 C73 C74 C75 11.2(11)
C72 C73 C74 C77 -153.9(7)
C73 C74 C75 C76 -9.6(10)
C77 C74 C75 C76 155.6(7)
C74 C75 C76 C71 -2.4(12)
C72 C71 C76 C75 12.6(11)
C68 C71 C76 C75 -152.7(8)
C75 C74 C77 C78 -159.9(6)
C73 C74 C77 C78 4.1(9)
C75 C74 C77 C82 3.8(9)
C73 C74 C77 C82 167.8(6)
C82 C77 C78 C79 -12.1(8)
C74 C77 C78 C79 152.6(6)
C77 C78 C79 C80 0.4(8)
C78 C79 C80 C81 11.5(8)
C78 C79 C80 C83 -152.0(5)
C79 C80 C81 C82 -12.0(8)
C83 C80 C81 C82 152.3(6)
C80 C81 C82 C77 0.4(9)
C78 C77 C82 C81 11.6(8)
C74 C77 C82 C81 -153.3(6)
C79 C80 C83 C88 -171.4(5)
C81 C80 C83 C88 26.0(8)
C79 C80 C83 C84 21.9(8)
C81 C80 C83 C84 -140.7(5)
C88 C83 C84 C85 -9.7(7)
C80 C83 C84 C85 157.9(5)
C83 C84 C85 C86 0.2(8)
C84 C85 C86 C87 8.7(7)
C84 C85 C86 C89 -159.7(5)
C85 C86 C87 C88 -7.9(7)
C89 C86 C87 C88 160.2(5)
C86 C87 C88 C83 -1.7(8)
C84 C83 C88 C87 10.4(8)
C80 C83 C88 C87 -156.8(5)
C85 C86 C89 C90 -44.7(7)
C87 C86 C89 C90 147.7(5)
C85 C86 C89 C94 125.0(5)
C87 C86 C89 C94 -42.6(7)
C94 C89 C90 C91 -7.1(8)
C86 C89 C90 C91 162.8(5)
C89 C90 C91 C92 -2.4(8)
C90 C91 C92 C93 9.7(8)
C90 C91 C92 C95 -156.1(5)
C91 C92 C93 C94 -7.6(8)
C95 C92 C93 C94 158.7(5)
C92 C93 C94 C89 -1.9(8)
C90 C89 C94 C93 9.3(8)
C86 C89 C94 C93 -161.1(5)
C93 C92 C95 C96 -135.5(5)
C91 C92 C95 C96 30.0(8)
C93 C92 C95 C100 29.5(8)
C91 C92 C95 C100 -165.0(5)
C100 C95 C96 C97 -13.5(8)
C92 C95 C96 C97 152.3(5)
C95 C96 C97 C98 1.8(9)
C96 C97 C98 C99 10.7(8)
C96 C97 C98 C101 -153.1(5)
C97 C98 C99 C100 -11.1(8)
C101 C98 C99 C100 152.5(5)
C98 C99 C100 C95 -0.7(8)
C96 C95 C100 C99 12.9(7)
C92 C95 C100 C99 -152.7(5)
C97 C98 C101 C106 165.6(6)
C99 C98 C101 C106 2.5(8)
C97 C98 C101 C102 2.1(8)
C99 C98 C101 C102 -160.9(6)
C106 C101 C102 C103 -8.6(9)
C98 C101 C102 C103 156.2(6)
C101 C102 C103 C104 -1.8(12)
C102 C103 C104 C105 10.6(12)
C102 C103 C104 C107 -153.9(8)
C103 C104 C105 C106 -9.0(12)
C107 C104 C105 C106 156.4(9)
C104 C105 C106 C101 -1.7(13)
C102 C101 C106 C105 10.2(10)
C98 C101 C106 C105 -154.4(7)
C103 C104 C107 C108 -31.3(17)
C105 C104 C107 C108 164.5(12)
C103 C104 C107 C112 140.7(11)
C105 C104 C107 C112 -23.5(15)
C112 C107 C108 C109 -17(2)
C104 C107 C108 C109 155.6(15)
C107 C108 C109 C110 -6(3)
C108 C109 C110 C111 27(2)
C108 C109 C110 C113 -155.9(15)
C109 C110 C111 C112 -29(2)
C113 C110 C111 C112 154.2(14)
C110 C111 C112 C107 6(2)
C108 C107 C112 C111 16.7(19)
C104 C107 C112 C111 -156.5(12)
C109 C110 C113 C118 41(2)
C111 C110 C113 C118 -143(2)
C109 C110 C113 C114 -139(2)
C111 C110 C113 C114 37(2)
C109 C110 C113 C122 7(3)
C111 C110 C113 C122 -177.1(17)
C109 C110 C113 C125 167.7(17)
C111 C110 C113 C125 -16(2)
C118 C113 C114 C115 22(3)
C122 C113 C114 C115 49(3)
C125 C113 C114 C115 -69(2)
C110 C113 C114 C115 -158(2)
C118 C113 C114 Si3 -150(2)
C122 C113 C114 Si3 -124(2)
C125 C113 C114 Si3 119(3)
C110 C113 C114 Si3 30(3)
C113 C114 C115 C116 -8(4)
Si3 C114 C115 C116 166(2)
C114 C115 C116 C123 -38(3)
C114 C115 C116 C117 -9(4)
C114 C115 C116 C124 83(3)
C114 C115 C116 C65 161(2)
C70 C65 C116 C123 -149.7(16)
C66 C65 C116 C123 42(2)
C70 C65 C116 C117 175.1(19)
C66 C65 C116 C117 6(2)
C70 C65 C116 C124 48(2)
C66 C65 C116 C124 -120.5(17)
C70 C65 C116 C115 5(3)
C66 C65 C116 C115 -163.5(18)
C123 C116 C117 C118 79(3)
C124 C116 C117 C118 -31(4)
C115 C116 C117 C118 11(4)
C65 C116 C117 C118 -161(3)
C116 C117 C118 C113 4(5)
C114 C113 C118 C117 -21(4)
C122 C113 C118 C117 -80(4)
C125 C113 C118 C117 29(4)
C110 C113 C118 C117 159(3)
C115 C114 Si3 C121 -11(3)
C113 C114 Si3 C121 161(2)
C115 C114 Si3 C119 110(3)
C113 C114 Si3 C119 -78(3)
C115 C114 Si3 C120 -134(3)
C113 C114 Si3 C120 38(3)
C118 C113 C122 C123 81(4)
C114 C113 C122 C123 -48(3)
C125 C113 C122 C123 -3(3)
C110 C113 C122 C123 158.5(19)
C113 C122 C123 C116 2(4)
C113 C122 C123 Si4 172.0(15)
C117 C116 C123 C122 -79(3)
C124 C116 C123 C122 3(3)
C115 C116 C123 C122 41(3)
C65 C116 C123 C122 -158.4(19)
C117 C116 C123 Si4 111(3)
C124 C116 C123 Si4 -166.3(16)
C115 C116 C123 Si4 -129.1(15)
C65 C116 C123 Si4 32(2)
C123 C116 C124 C125 -8(3)
C117 C116 C124 C125 25(3)
C115 C116 C124 C125 -78(3)
C65 C116 C124 C125 157(2)
C116 C124 C125 C113 8(4)
C118 C113 C125 C124 -34(3)
C114 C113 C125 C124 74(2)
C122 C113 C125 C124 -2(3)
C110 C113 C125 C124 -166(2)
C122 C123 Si4 C128 -137(2)
C116 C123 Si4 C128 33.6(19)
C122 C123 Si4 C126 -10(2)
C116 C123 Si4 C126 160.5(16)
C122 C123 Si4 C127 104(2)
C116 C123 Si4 C127 -85.3(18)
C132 O1 C129 C130 14.9(17)
O1 C129 C130 C131 14.2(15)
C129 C130 C131 C132 -34.8(15)
C129 O1 C132 C131 -37.9(15)
C130 C131 C132 O1 45.3(14)
C136 O2 C133 C134 -41.9(15)
O2 C133 C134 C135 17.1(13)
C133 C134 C135 C136 11.6(15)
C134 C135 C136 O2 -37.3(13)
C133 O2 C136 C135 50.5(14)
C140 O3 C137 C138 -12.8(19)
O3 C137 C138 C139 -17.9(16)
C137 C138 C139 C140 38.5(15)
C137 O3 C140 C139 39.0(16)
C138 C139 C140 O3 -47.6(14)
C144 O4 C141 C142 29.9(18)
O4 C141 C142 C143 -0.5(15)
C141 C142 C143 C144 -25.5(15)
C141 O4 C144 C143 -47.5(17)
C142 C143 C144 O4 39.5(13)
